data_1570427
loop_
_publ_author_name
'Chen, Yusheng'
'Kuvayskaya, Anastasia'
'Pink, Maren'
'Sellinger, Alan'
'Flood, Amar H.'

_publ_section_title
;
 A library of vinyl phosphonate anions dimerize with cyanostars, form
 supramolecular polymers and undergo statistical sorting.
;
_journal_issue 1
_journal_name_full 'Chemical science'
_journal_page_first 389
_journal_page_last 398
_journal_paper_doi 10.1039/d3sc03685e
_journal_volume 15
_journal_year 2023
_chemical_formula_moiety 'C65 H65 N5, C16 H36 N, C8 H8 O3 P'
_chemical_formula_sum 'C89 H109 N6 O3 P'
_chemical_formula_weight 1341.79
_space_group_crystal_system triclinic
_space_group_IT_number 2
_space_group_name_Hall '-P 1'
_space_group_name_H-M_alt 'P -1'
_atom_sites_solution_hydrogens mixed
_atom_sites_solution_primary dual
_atom_sites_solution_secondary difmap
_audit_creation_method SHELXL-2018/3
_audit_update_record
;
2023-05-18 deposited with the CCDC.	2023-11-29 downloaded from the CCDC.
;
_cell_angle_alpha 111.4570(10)
_cell_angle_beta 112.340(2)
_cell_angle_gamma 97.4620(10)
_cell_formula_units_Z 2
_cell_length_a 16.3782(4)
_cell_length_b 16.4347(6)
_cell_length_c 18.8864(6)
_cell_measurement_reflns_used 9695
_cell_measurement_temperature 153(2)
_cell_measurement_theta_max 26.63
_cell_measurement_theta_min 2.31
_cell_volume 4157.2(2)
_computing_cell_refinement 'SAINT V8.40B (Bruker AXS, 2019)'
_computing_data_collection 'BIS v6.2.14 (Bruker_AXS, 2020)'
_computing_data_reduction 'SAINT V8.40B (Bruker AXS, 2019)'
_computing_molecular_graphics
;
C. B. H\"ubschle, G. M. Sheldrick and B. Dittrich
"ShelXle: a Qt graphical user interface for SHELXL"
J. Appl. Cryst., 44, (2011) 1281-1284.
;
_computing_publication_material 'APEX4 v2021.6-RC4 (Bruker AXS, 2021)'
_computing_structure_refinement 'SHELXL-2018/3 (Sheldrick, 2018)'
_computing_structure_solution 'XT, VERSION 2014/5'
_diffrn_ambient_temperature 153(2)
_diffrn_detector_area_resol_mean 7.3910
_diffrn_measured_fraction_theta_full 0.999
_diffrn_measured_fraction_theta_max 0.998
_diffrn_measurement_details '1 deg frames measured 90, 60, and 2s, detector distance of 5cm'
_diffrn_measurement_device_type 'Bruker D8 VENTURE'
_diffrn_measurement_method '\w and \f scans'
_diffrn_radiation_monochromator 'multilayer mirror'
_diffrn_radiation_type MoK\a
_diffrn_radiation_wavelength 0.71073
_diffrn_reflns_av_R_equivalents 0.1524
_diffrn_reflns_av_unetI/netI 0.0921
_diffrn_reflns_Laue_measured_fraction_full 0.999
_diffrn_reflns_Laue_measured_fraction_max 0.998
_diffrn_reflns_limit_h_max 21
_diffrn_reflns_limit_h_min -21
_diffrn_reflns_limit_k_max 21
_diffrn_reflns_limit_k_min -21
_diffrn_reflns_limit_l_max 24
_diffrn_reflns_limit_l_min -24
_diffrn_reflns_number 192781
_diffrn_reflns_point_group_measured_fraction_full 0.999
_diffrn_reflns_point_group_measured_fraction_max 0.998
_diffrn_reflns_theta_full 25.242
_diffrn_reflns_theta_max 27.496
_diffrn_reflns_theta_min 2.093
_diffrn_source 'microfocus sealed tube'
_diffrn_source_type 'Incoatec I\mS 3.0'
_exptl_absorpt_coefficient_mu 0.083
_exptl_absorpt_correction_T_max 0.7456
_exptl_absorpt_correction_T_min 0.7107
_exptl_absorpt_correction_type multi-scan
_exptl_absorpt_process_details
;
L. Krause, R. Herbst-Irmer, G.M. Sheldrick, D. Stalke,
"Comparison of silver and molybdenum microfocus X-ray sources for 
single-crystal structure determination"
J. Appl. Cryst. (2015), 48, 3-10.
doi:10.1107/S1600576714022985
;
_exptl_crystal_colour colorless
_exptl_crystal_density_diffrn 1.072
_exptl_crystal_description block
_exptl_crystal_F_000 1448
_exptl_crystal_size_max 0.319
_exptl_crystal_size_mid 0.160
_exptl_crystal_size_min 0.154
_refine_diff_density_max 0.530
_refine_diff_density_min -0.444
_refine_diff_density_rms 0.043
_refine_ls_extinction_method none
_refine_ls_goodness_of_fit_ref 1.086
_refine_ls_hydrogen_treatment constr
_refine_ls_matrix_type full
_refine_ls_number_parameters 1038
_refine_ls_number_reflns 19054
_refine_ls_number_restraints 2581
_refine_ls_restrained_S_all 1.046
_refine_ls_R_factor_all 0.1675
_refine_ls_R_factor_gt 0.0800
_refine_ls_shift/su_max 0.001
_refine_ls_shift/su_mean 0.000
_refine_ls_structure_factor_coef Fsqd
_refine_ls_weighting_details 'w=1/[\s^2^(Fo^2^)+(0.1344P)^2^] where P=(Fo^2^+2Fc^2^)/3'
_refine_ls_weighting_scheme calc
_refine_ls_wR_factor_gt 0.2243
_refine_ls_wR_factor_ref 0.2471
_reflns_Friedel_coverage 0.000
_reflns_number_gt 9623
_reflns_number_total 19054
_reflns_threshold_expression 'I > 2\s(I)'
_cod_data_source_file d3sc03685e2.cif
_cod_data_source_block 22149
_cod_depositor_comments 'Adding full bibliography for 1570426--1570428.cif.'
_cod_database_code 1570427
_shelx_shelxl_version_number 2018/3
_shelx_space_group_comment
;
The symmetry employed for this shelxl refinement is uniquely defined
by the following loop, which should always be used as a source of
symmetry information in preference to the above space-group names.
They are only intended as comments.
;
_shelx_estimated_absorpt_t_min 0.974
_shelx_estimated_absorpt_t_max 0.987

loop_
_space_group_symop_operation_xyz
'x, y, z'
'-x, -y, -z'

loop_
_atom_site_label
_atom_site_type_symbol
_atom_site_fract_x
_atom_site_fract_y
_atom_site_fract_z
_atom_site_U_iso_or_equiv
_atom_site_adp_type
_atom_site_occupancy
_atom_site_site_symmetry_order
_atom_site_calc_flag
_atom_site_refinement_flags_posn
_atom_site_refinement_flags_adp
_atom_site_refinement_flags_occupancy
_atom_site_disorder_assembly
_atom_site_disorder_group
C1 C 0.5602(3) 0.6048(3) 0.3289(3) 0.0458(7) Uani 0.5671(9) 1 d D . P A 1
H1 H 0.543599 0.576771 0.359578 0.055 Uiso 0.5671(9) 1 calc R U P A 1
C2 C 0.5229(6) 0.5502(3) 0.2442(3) 0.0472(10) Uani 0.5671(9) 1 d D . P A 1
C3 C 0.5125(4) 0.5859(6) 0.1825(4) 0.0643(18) Uani 0.5671(9) 1 d D . P A 1
N1 N 0.4997(5) 0.5940(5) 0.1230(4) 0.141(3) Uani 0.5671(9) 1 d D . P A 1
C4 C 0.6217(2) 0.69982(17) 0.38240(17) 0.0415(8) Uani 0.5671(9) 1 d DG . P A 1
C5 C 0.6210(2) 0.74590(17) 0.46014(18) 0.0420(8) Uani 0.5671(9) 1 d DG . P A 1
H5 H 0.582287 0.715340 0.475535 0.050 Uiso 0.5671(9) 1 calc R U P A 1
C6 C 0.6768(2) 0.83668(17) 0.51533(16) 0.0373(8) Uani 0.5671(9) 1 d DG . P A 1
C7 C 0.7334(3) 0.88139(18) 0.4928(2) 0.0386(10) Uani 0.5671(9) 1 d DG . P A 1
H7 H 0.771554 0.943443 0.530530 0.046 Uiso 0.5671(9) 1 calc R U P A 1
C8 C 0.7342(4) 0.8353(3) 0.4151(3) 0.0390(8) Uani 0.5671(9) 1 d DG . P A 1
C9 C 0.6783(4) 0.7445(3) 0.3599(2) 0.0443(10) Uani 0.5671(9) 1 d DG . P A 1
H9 H 0.678872 0.713042 0.306746 0.053 Uiso 0.5671(9) 1 calc R U P A 1
C10 C 0.7924(12) 0.8845(12) 0.3850(11) 0.0442(15) Uani 0.5671(9) 1 d D . P A 1
C11 C 0.8564(14) 0.9802(10) 0.4586(12) 0.068(3) Uani 0.5671(9) 1 d D . P A 1
H11A H 0.896178 1.008896 0.440894 0.103 Uiso 0.5671(9) 1 calc R U P A 1
H11B H 0.895158 0.973924 0.509373 0.103 Uiso 0.5671(9) 1 calc R U P A 1
H11C H 0.818455 1.018836 0.472430 0.103 Uiso 0.5671(9) 1 calc R U P A 1
C12 C 0.7268(19) 0.901(2) 0.3109(13) 0.0681(16) Uani 0.5671(9) 1 d D . P A 1
H12A H 0.763244 0.943505 0.300907 0.102 Uiso 0.5671(9) 1 calc R U P A 1
H12B H 0.681887 0.926838 0.326140 0.102 Uiso 0.5671(9) 1 calc R U P A 1
H12C H 0.693495 0.842014 0.258532 0.102 Uiso 0.5671(9) 1 calc R U P A 1
C13 C 0.853(2) 0.832(2) 0.3563(19) 0.078(2) Uani 0.5671(9) 1 d D . P A 1
H13A H 0.894731 0.870183 0.347116 0.117 Uiso 0.5671(9) 1 calc R U P A 1
H13B H 0.813203 0.775509 0.302644 0.117 Uiso 0.5671(9) 1 calc R U P A 1
H13C H 0.889441 0.815276 0.400713 0.117 Uiso 0.5671(9) 1 calc R U P A 1
C14 C 0.6341(2) 0.8444(3) 0.6318(2) 0.0407(7) Uani 0.5671(9) 1 d D . P A 1
H14 H 0.607945 0.779592 0.597696 0.049 Uiso 0.5671(9) 1 calc R U P A 1
C15 C 0.6745(5) 0.8876(4) 0.5994(3) 0.0397(9) Uani 0.5671(9) 1 d D . P A 1
C16 C 0.715(4) 0.9864(8) 0.641(2) 0.0449(16) Uani 0.5671(9) 1 d D . P A 1
N2 N 0.7474(8) 1.0643(4) 0.6676(5) 0.0687(16) Uani 0.5671(9) 1 d D . P A 1
C17 C 0.6232(3) 0.8791(2) 0.7100(2) 0.0433(8) Uani 0.5671(9) 1 d DG . P A 1
C18 C 0.5568(2) 0.82006(18) 0.71271(17) 0.0417(8) Uani 0.5671(9) 1 d DG . P A 1
H18 H 0.520775 0.761310 0.665087 0.050 Uiso 0.5671(9) 1 calc R U P A 1
C19 C 0.5431(3) 0.8470(2) 0.7851(2) 0.0448(9) Uani 0.5671(9) 1 d DG . P A 1
C20 C 0.5958(5) 0.9329(3) 0.8548(3) 0.0692(12) Uani 0.5671(9) 1 d DG . P A 1
H20 H 0.586416 0.951307 0.904253 0.083 Uiso 0.5671(9) 1 calc R U P A 1
C21 C 0.6622(6) 0.9920(3) 0.8521(3) 0.0832(12) Uani 0.5671(9) 1 d DG . P A 1
C22 C 0.6759(5) 0.9651(3) 0.7797(3) 0.0624(10) Uani 0.5671(9) 1 d DG . P A 1
H22 H 0.721311 1.005410 0.777824 0.075 Uiso 0.5671(9) 1 calc R U P A 1
C23 C 0.7394(5) 1.0794(5) 0.9354(4) 0.090(2) Uani 0.5671(9) 1 d D . P A 1
C24 C 0.7325(7) 1.1581(4) 0.9135(4) 0.119(2) Uani 0.5671(9) 1 d D . P A 1
H24A H 0.780580 1.214680 0.961723 0.178 Uiso 0.5671(9) 1 calc R U P A 1
H24B H 0.671060 1.165626 0.901943 0.178 Uiso 0.5671(9) 1 calc R U P A 1
H24C H 0.741231 1.145279 0.862373 0.178 Uiso 0.5671(9) 1 calc R U P A 1
C25 C 0.8448(5) 1.0820(6) 0.9650(5) 0.136(3) Uani 0.5671(9) 1 d D . P A 1
H25A H 0.885462 1.145471 1.004457 0.204 Uiso 0.5671(9) 1 calc R U P A 1
H25B H 0.855510 1.058979 0.914635 0.204 Uiso 0.5671(9) 1 calc R U P A 1
H25C H 0.858315 1.043215 0.994172 0.204 Uiso 0.5671(9) 1 calc R U P A 1
C26 C 0.7243(15) 1.0930(15) 1.0132(10) 0.091(3) Uani 0.5671(9) 1 d D . P A 1
H26A H 0.766783 1.152470 1.061594 0.137 Uiso 0.5671(9) 1 calc R U P A 1
H26B H 0.736381 1.043488 1.028710 0.137 Uiso 0.5671(9) 1 calc R U P A 1
H26C H 0.659976 1.091916 0.999343 0.137 Uiso 0.5671(9) 1 calc R U P A 1
C27 C 0.4256(3) 0.6946(3) 0.7296(3) 0.0460(7) Uani 0.5671(9) 1 d D . P A 1
H27 H 0.438689 0.677535 0.682258 0.055 Uiso 0.5671(9) 1 calc R U P A 1
C28 C 0.4738(4) 0.7812(3) 0.7904(4) 0.0479(9) Uani 0.5671(9) 1 d D . P A 1
C29 C 0.460(4) 0.818(3) 0.866(2) 0.061(3) Uani 0.5671(9) 1 d D . P A 1
N3 N 0.4491(6) 0.8522(7) 0.9249(6) 0.086(2) Uani 0.5671(9) 1 d D . P A 1
C30 C 0.3553(3) 0.61955(18) 0.7215(2) 0.0445(9) Uani 0.5671(9) 1 d DG . P A 1
C31 C 0.3092(2) 0.5429(2) 0.64150(17) 0.0434(9) Uani 0.5671(9) 1 d DG . P A 1
H31 H 0.322456 0.541518 0.596346 0.052 Uiso 0.5671(9) 1 calc R U P A 1
C32 C 0.2438(2) 0.4682(2) 0.6276(2) 0.0418(8) Uani 0.5671(9) 1 d DG . P A 1
C33 C 0.2244(4) 0.4702(3) 0.6937(3) 0.0474(9) Uani 0.5671(9) 1 d DG . P A 1
H33 H 0.179732 0.419163 0.684178 0.057 Uiso 0.5671(9) 1 calc R U P A 1
C34 C 0.2705(6) 0.5469(4) 0.7736(3) 0.0501(8) Uani 0.5671(9) 1 d DG . P A 1
C35 C 0.3359(5) 0.6215(3) 0.7875(2) 0.0498(10) Uani 0.5671(9) 1 d DG . P A 1
H35 H 0.367369 0.673946 0.842160 0.060 Uiso 0.5671(9) 1 calc R U P A 1
C36 C 0.2454(14) 0.5522(13) 0.8463(9) 0.0670(9) Uani 0.5671(9) 1 d D . P A 1
C37 C 0.1948(19) 0.6280(15) 0.8674(17) 0.106(4) Uani 0.5671(9) 1 d D . P A 1
H37A H 0.177066 0.626824 0.911138 0.159 Uiso 0.5671(9) 1 calc R U P A 1
H37B H 0.139109 0.614584 0.815086 0.159 Uiso 0.5671(9) 1 calc R U P A 1
H37C H 0.237259 0.688993 0.888861 0.159 Uiso 0.5671(9) 1 calc R U P A 1
C38 C 0.328(2) 0.571(2) 0.929(2) 0.123(5) Uani 0.5671(9) 1 d D . P A 1
H38A H 0.373627 0.630278 0.950883 0.184 Uiso 0.5671(9) 1 calc R U P A 1
H38B H 0.357513 0.522002 0.916706 0.184 Uiso 0.5671(9) 1 calc R U P A 1
H38C H 0.308023 0.571072 0.971143 0.184 Uiso 0.5671(9) 1 calc R U P A 1
C39 C 0.1695(16) 0.4596(16) 0.812(2) 0.099(4) Uani 0.5671(9) 1 d D . P A 1
H39A H 0.165283 0.453670 0.860352 0.148 Uiso 0.5671(9) 1 calc R U P A 1
H39B H 0.186504 0.407859 0.781215 0.148 Uiso 0.5671(9) 1 calc R U P A 1
H39C H 0.109294 0.459264 0.772857 0.148 Uiso 0.5671(9) 1 calc R U P A 1
C40 C 0.2232(3) 0.3611(3) 0.4815(2) 0.0442(7) Uani 0.5671(9) 1 d D . P A 1
H40 H 0.279828 0.403415 0.497305 0.053 Uiso 0.5671(9) 1 calc R U P A 1
C41 C 0.1945(5) 0.3840(4) 0.5429(3) 0.0413(9) Uani 0.5671(9) 1 d D . P A 1
C42 C 0.1148(12) 0.3185(9) 0.5280(14) 0.039(2) Uani 0.5671(9) 1 d D . P A 1
N4 N 0.0474(6) 0.2782(5) 0.5213(4) 0.0633(15) Uani 0.5671(9) 1 d D . P A 1
C43 C 0.1838(2) 0.2845(2) 0.39622(16) 0.0391(8) Uani 0.5671(9) 1 d DG . P A 1
C44 C 0.21968(18) 0.29679(17) 0.34365(16) 0.0396(8) Uani 0.5671(9) 1 d DG . P A 1
H44 H 0.267548 0.351713 0.364889 0.047 Uiso 0.5671(9) 1 calc R U P A 1
C45 C 0.1855(2) 0.2288(2) 0.26002(16) 0.0409(8) Uani 0.5671(9) 1 d DG . P A 1
C46 C 0.1155(4) 0.1484(3) 0.2289(2) 0.0450(9) Uani 0.5671(9) 1 d DG . P A 1
H46 H 0.092180 0.101890 0.171782 0.054 Uiso 0.5671(9) 1 calc R U P A 1
C47 C 0.0796(4) 0.1361(3) 0.2815(3) 0.0454(8) Uani 0.5671(9) 1 d DG . P A 1
C48 C 0.1138(3) 0.2041(3) 0.3651(2) 0.0442(10) Uani 0.5671(9) 1 d DG . P A 1
H48 H 0.089228 0.195682 0.401076 0.053 Uiso 0.5671(9) 1 calc R U P A 1
C49 C -0.0082(7) 0.0532(6) 0.2419(6) 0.0521(13) Uani 0.5671(9) 1 d D . P A 1
C50 C -0.0442(5) 0.0413(5) 0.3026(4) 0.089(2) Uani 0.5671(9) 1 d D . P A 1
H50A H -0.094535 -0.017124 0.271707 0.133 Uiso 0.5671(9) 1 calc R U P A 1
H50B H -0.067710 0.092229 0.323373 0.133 Uiso 0.5671(9) 1 calc R U P A 1
H50C H 0.006461 0.041182 0.351442 0.133 Uiso 0.5671(9) 1 calc R U P A 1
C51 C 0.0206(15) -0.0326(13) 0.2042(9) 0.086(3) Uani 0.5671(9) 1 d D . P A 1
H51Q H -0.034970 -0.086731 0.166023 0.129 Uiso 0.5671(9) 1 calc R U P A 1
H51B H 0.062760 -0.042667 0.251112 0.129 Uiso 0.5671(9) 1 calc R U P A 1
H51C H 0.052022 -0.022604 0.171774 0.129 Uiso 0.5671(9) 1 calc R U P A 1
C52 C -0.0875(8) 0.0597(9) 0.1678(5) 0.087(2) Uani 0.5671(9) 1 d D . P A 1
H52A H -0.140396 0.003228 0.136246 0.131 Uiso 0.5671(9) 1 calc R U P A 1
H52B H -0.065007 0.067324 0.128680 0.131 Uiso 0.5671(9) 1 calc R U P A 1
H52C H -0.107183 0.112628 0.191759 0.131 Uiso 0.5671(9) 1 calc R U P A 1
C53 C 0.3092(3) 0.3018(3) 0.2352(3) 0.0441(7) Uani 0.5671(9) 1 d D . P A 1
H53 H 0.346523 0.327431 0.295596 0.053 Uiso 0.5671(9) 1 calc R U P A 1
C54 C 0.2247(4) 0.2451(5) 0.2046(4) 0.0467(11) Uani 0.5671(9) 1 d D . P A 1
C55 C 0.1565(5) 0.1988(5) 0.1137(4) 0.086(3) Uani 0.5671(9) 1 d D . P A 1
N5 N 0.1040(4) 0.1584(5) 0.0444(3) 0.147(3) Uani 0.5671(9) 1 d D . P A 1
C56 C 0.3536(2) 0.3308(2) 0.18983(19) 0.0443(8) Uani 0.5671(9) 1 d DG . P A 1
C57 C 0.4194(2) 0.41755(18) 0.23635(14) 0.0393(8) Uani 0.5671(9) 1 d DG . P A 1
H57 H 0.438718 0.451805 0.295915 0.047 Uiso 0.5671(9) 1 calc R U P A 1
C58 C 0.4570(2) 0.45420(19) 0.19573(19) 0.0438(8) Uani 0.5671(9) 1 d DG . P A 1
C59 C 0.4288(4) 0.4041(3) 0.1086(2) 0.0512(11) Uani 0.5671(9) 1 d DG . P A 1
H59 H 0.454520 0.429124 0.080810 0.061 Uiso 0.5671(9) 1 calc R U P A 1
C60 C 0.3630(5) 0.3173(3) 0.06205(17) 0.0536(8) Uani 0.5671(9) 1 d DG . P A 1
C61 C 0.3253(4) 0.2807(3) 0.10267(19) 0.0504(9) Uani 0.5671(9) 1 d DG . P A 1
H61 H 0.280340 0.221361 0.070876 0.061 Uiso 0.5671(9) 1 calc R U P A 1
C62 C 0.3262(8) 0.2561(7) -0.0362(5) 0.0726(12) Uani 0.5671(9) 1 d D . P A 1
C63 C 0.4033(10) 0.2897(13) -0.0541(15) 0.124(4) Uani 0.5671(9) 1 d D . P A 1
H63A H 0.382050 0.260887 -0.116141 0.186 Uiso 0.5671(9) 1 calc R U P A 1
H63B H 0.457732 0.273193 -0.025848 0.186 Uiso 0.5671(9) 1 calc R U P A 1
H63C H 0.419932 0.356711 -0.031831 0.186 Uiso 0.5671(9) 1 calc R U P A 1
C64 C 0.2304(5) 0.2630(6) -0.0839(4) 0.126(2) Uani 0.5671(9) 1 d D . P A 1
H64A H 0.201286 0.217059 -0.144208 0.190 Uiso 0.5671(9) 1 calc R U P A 1
H64B H 0.237005 0.324703 -0.080292 0.190 Uiso 0.5671(9) 1 calc R U P A 1
H64C H 0.191554 0.251687 -0.057680 0.190 Uiso 0.5671(9) 1 calc R U P A 1
C65 C 0.3137(5) 0.1527(6) -0.0675(7) 0.097(3) Uani 0.5671(9) 1 d D . P A 1
H65A H 0.286863 0.121907 -0.130205 0.146 Uiso 0.5671(9) 1 calc R U P A 1
H65B H 0.272145 0.126301 -0.049981 0.146 Uiso 0.5671(9) 1 calc R U P A 1
H65C H 0.374305 0.143880 -0.042198 0.146 Uiso 0.5671(9) 1 calc R U P A 1
C1D C 0.5021(3) 0.5122(3) 0.2693(3) 0.0458(7) Uani 0.4329(9) 1 d D . P A 2
H1D H 0.521251 0.521612 0.326622 0.055 Uiso 0.4329(9) 1 calc R U P A 2
C2D C 0.5402(8) 0.5844(5) 0.2629(5) 0.0472(10) Uani 0.4329(9) 1 d D . P A 2
C3D C 0.5556(6) 0.5774(8) 0.1907(6) 0.0643(18) Uani 0.4329(9) 1 d D . P A 2
N1D N 0.5792(7) 0.5972(7) 0.1488(6) 0.141(3) Uani 0.4329(9) 1 d D . P A 2
C58D C 0.4365(3) 0.4217(3) 0.2043(3) 0.0438(8) Uani 0.4329(9) 1 d DG . P A 2
C57D C 0.3828(3) 0.3767(3) 0.2291(2) 0.0393(8) Uani 0.4329(9) 1 d DG . P A 2
H57D H 0.393540 0.402931 0.286967 0.047 Uiso 0.4329(9) 1 calc R U P A 2
C56D C 0.3136(3) 0.2933(3) 0.1691(3) 0.0443(8) Uani 0.4329(9) 1 d DG . P A 2
C61D C 0.2980(5) 0.2549(4) 0.0843(3) 0.0504(9) Uani 0.4329(9) 1 d DG . P A 2
H61D H 0.250623 0.197930 0.043311 0.061 Uiso 0.4329(9) 1 calc R U P A 2
C60D C 0.3516(6) 0.3000(5) 0.0596(2) 0.0536(8) Uani 0.4329(9) 1 d DG . P A 2
C59D C 0.4208(5) 0.3833(4) 0.1196(3) 0.0512(11) Uani 0.4329(9) 1 d DG . P A 2
H59D H 0.457461 0.414120 0.102715 0.061 Uiso 0.4329(9) 1 calc R U P A 2
C62D C 0.3385(10) 0.2637(9) -0.0342(7) 0.0726(12) Uani 0.4329(9) 1 d D . P A 2
C63D C 0.4284(13) 0.2615(18) -0.045(2) 0.124(4) Uani 0.4329(9) 1 d D . P A 2
H63D H 0.411330 0.219159 -0.104143 0.186 Uiso 0.4329(9) 1 calc R U P A 2
H63E H 0.467904 0.240491 -0.005821 0.186 Uiso 0.4329(9) 1 calc R U P A 2
H63F H 0.462295 0.323381 -0.030928 0.186 Uiso 0.4329(9) 1 calc R U P A 2
C64D C 0.2857(7) 0.3175(8) -0.0763(6) 0.126(2) Uani 0.4329(9) 1 d D . P A 2
H64D H 0.259578 0.283331 -0.138841 0.190 Uiso 0.4329(9) 1 calc R U P A 2
H64E H 0.328479 0.377918 -0.055979 0.190 Uiso 0.4329(9) 1 calc R U P A 2
H64F H 0.235396 0.325502 -0.061114 0.190 Uiso 0.4329(9) 1 calc R U P A 2
C65D C 0.2690(7) 0.1676(8) -0.0764(10) 0.097(3) Uani 0.4329(9) 1 d D . P A 2
H65D H 0.250246 0.137975 -0.138011 0.146 Uiso 0.4329(9) 1 calc R U P A 2
H65E H 0.214116 0.173029 -0.067909 0.146 Uiso 0.4329(9) 1 calc R U P A 2
H65F H 0.298034 0.130478 -0.050292 0.146 Uiso 0.4329(9) 1 calc R U P A 2
C53D C 0.2555(3) 0.2801(3) 0.2701(3) 0.0441(7) Uani 0.4329(9) 1 d D . P A 2
H53D H 0.306211 0.334516 0.311343 0.053 Uiso 0.4329(9) 1 calc R U P A 2
C54D C 0.2503(6) 0.2468(7) 0.1931(5) 0.0467(11) Uani 0.4329(9) 1 d D . P A 2
C55D C 0.1834(7) 0.1600(6) 0.1212(6) 0.086(3) Uani 0.4329(9) 1 d D . P A 2
N5D N 0.1363(6) 0.0882(7) 0.0663(4) 0.147(3) Uani 0.4329(9) 1 d D . P A 2
C45D C 0.1973(3) 0.2488(3) 0.3042(2) 0.0409(8) Uani 0.4329(9) 1 d DG . P A 2
C44D C 0.2143(2) 0.3100(2) 0.3858(2) 0.0396(8) Uani 0.4329(9) 1 d DG . P A 2
H44D H 0.262038 0.367465 0.416511 0.047 Uiso 0.4329(9) 1 calc R U P A 2
C43D C 0.1616(3) 0.2870(3) 0.4226(2) 0.0391(8) Uani 0.4329(9) 1 d DG . P A 2
C48D C 0.0918(4) 0.2029(4) 0.3776(4) 0.0442(10) Uani 0.4329(9) 1 d DG . P A 2
H48D H 0.055761 0.187208 0.402743 0.053 Uiso 0.4329(9) 1 calc R U P A 2
C47D C 0.0747(6) 0.1417(4) 0.2960(4) 0.0454(8) Uani 0.4329(9) 1 d DG . P A 2
C46D C 0.1274(5) 0.1647(4) 0.2592(3) 0.0450(9) Uani 0.4329(9) 1 d DG . P A 2
H46D H 0.115778 0.122889 0.203420 0.054 Uiso 0.4329(9) 1 calc R U P A 2
C49D C 0.0021(9) 0.0441(8) 0.2459(8) 0.0521(13) Uani 0.4329(9) 1 d D . P A 2
C50D C 0.0035(6) 0.0080(6) 0.3097(6) 0.089(2) Uani 0.4329(9) 1 d D . P A 2
H50D H -0.020092 0.044860 0.346657 0.133 Uiso 0.4329(9) 1 calc R U P A 2
H50E H 0.067382 0.012277 0.345020 0.133 Uiso 0.4329(9) 1 calc R U P A 2
H50F H -0.035807 -0.056380 0.278525 0.133 Uiso 0.4329(9) 1 calc R U P A 2
C51D C 0.012(2) -0.0337(18) 0.1769(13) 0.086(3) Uani 0.4329(9) 1 d D . P A 2
H51D H -0.026279 -0.093136 0.164181 0.129 Uiso 0.4329(9) 1 calc R U P A 2
H51E H 0.077316 -0.031977 0.197963 0.129 Uiso 0.4329(9) 1 calc R U P A 2
H51F H -0.008307 -0.025699 0.124630 0.129 Uiso 0.4329(9) 1 calc R U P A 2
C52D C -0.0832(11) 0.0678(13) 0.2031(7) 0.087(2) Uani 0.4329(9) 1 d D . P A 2
H52D H -0.128083 0.013643 0.149641 0.131 Uiso 0.4329(9) 1 calc R U P A 2
H52E H -0.065811 0.118083 0.190366 0.131 Uiso 0.4329(9) 1 calc R U P A 2
H52F H -0.111232 0.086936 0.241574 0.131 Uiso 0.4329(9) 1 calc R U P A 2
C40D C 0.2493(3) 0.4368(3) 0.5612(3) 0.0442(7) Uani 0.4329(9) 1 d D . P A 2
H40D H 0.285053 0.450626 0.535181 0.053 Uiso 0.4329(9) 1 calc R U P A 2
C41D C 0.1803(6) 0.3556(6) 0.5111(5) 0.0413(9) Uani 0.4329(9) 1 d D . P A 2
C42D C 0.1115(16) 0.3373(13) 0.5385(18) 0.039(2) Uani 0.4329(9) 1 d D . P A 2
N4D N 0.0595(8) 0.3070(7) 0.5561(6) 0.0633(15) Uani 0.4329(9) 1 d D . P A 2
C32D C 0.2787(3) 0.5070(3) 0.6482(3) 0.0418(8) Uani 0.4329(9) 1 d DG . P A 2
C31D C 0.3427(3) 0.5899(3) 0.6748(2) 0.0434(9) Uani 0.4329(9) 1 d DG . P A 2
H31D H 0.363742 0.598256 0.636802 0.052 Uiso 0.4329(9) 1 calc R U P A 2
C30D C 0.3758(4) 0.6604(3) 0.7571(3) 0.0445(9) Uani 0.4329(9) 1 d DG . P A 2
C35D C 0.3450(7) 0.6482(4) 0.8128(3) 0.0498(10) Uani 0.4329(9) 1 d DG . P A 2
H35D H 0.367621 0.696391 0.869020 0.060 Uiso 0.4329(9) 1 calc R U P A 2
C34D C 0.2810(8) 0.5653(6) 0.7861(5) 0.0501(8) Uani 0.4329(9) 1 d DG . P A 2
C33D C 0.2479(6) 0.4947(4) 0.7038(4) 0.0474(9) Uani 0.4329(9) 1 d DG . P A 2
H33D H 0.204165 0.438099 0.685597 0.057 Uiso 0.4329(9) 1 calc R U P A 2
C36D C 0.2473(18) 0.5501(17) 0.8482(12) 0.0670(9) Uani 0.4329(9) 1 d D . P A 2
C37D C 0.182(3) 0.607(2) 0.849(2) 0.106(4) Uani 0.4329(9) 1 d D . P A 2
H37D H 0.145180 0.598722 0.790476 0.159 Uiso 0.4329(9) 1 d R U P A 2
H37E H 0.217991 0.671744 0.887012 0.159 Uiso 0.4329(9) 1 d R U P A 2
H37F H 0.140205 0.586594 0.869190 0.159 Uiso 0.4329(9) 1 d R U P A 2
C38D C 0.328(3) 0.595(3) 0.932(3) 0.123(5) Uani 0.4329(9) 1 d D . P A 2
H38D H 0.308543 0.588141 0.973484 0.184 Uiso 0.4329(9) 1 d R U P A 2
H38E H 0.351059 0.661060 0.949165 0.184 Uiso 0.4329(9) 1 d R U P A 2
H38F H 0.376507 0.567187 0.931405 0.184 Uiso 0.4329(9) 1 d R U P A 2
C39D C 0.193(2) 0.457(2) 0.823(3) 0.099(4) Uani 0.4329(9) 1 d D . P A 2
H39D H 0.234043 0.418950 0.830386 0.148 Uiso 0.4329(9) 1 d R U P A 2
H39E H 0.146275 0.429430 0.762619 0.148 Uiso 0.4329(9) 1 d R U P A 2
H39F H 0.161859 0.459872 0.858739 0.148 Uiso 0.4329(9) 1 d R U P A 2
C27D C 0.4888(3) 0.7643(4) 0.7409(3) 0.0460(7) Uani 0.4329(9) 1 d D . P A 2
H27D H 0.467319 0.712928 0.686709 0.055 Uiso 0.4329(9) 1 calc R U P A 2
C28D C 0.4491(6) 0.7501(5) 0.7876(5) 0.0479(9) Uani 0.4329(9) 1 d D . P A 2
C29D C 0.470(5) 0.822(4) 0.871(3) 0.061(3) Uani 0.4329(9) 1 d D . P A 2
N3D N 0.4869(9) 0.8729(10) 0.9381(8) 0.086(2) Uani 0.4329(9) 1 d D . P A 2
C19D C 0.5588(4) 0.8436(3) 0.7569(3) 0.0448(9) Uani 0.4329(9) 1 d DG . P A 2
C18D C 0.5789(3) 0.8343(3) 0.6897(2) 0.0417(8) Uani 0.4329(9) 1 d DG . P A 2
H18D H 0.546848 0.779659 0.636741 0.050 Uiso 0.4329(9) 1 calc R U P A 2
C17D C 0.6460(4) 0.9048(3) 0.6999(3) 0.0433(8) Uani 0.4329(9) 1 d DG . P A 2
C22D C 0.6929(7) 0.9847(4) 0.7773(5) 0.0624(10) Uani 0.4329(9) 1 d DG . P A 2
H22D H 0.738760 1.032918 0.784258 0.075 Uiso 0.4329(9) 1 calc R U P A 2
C21D C 0.6728(9) 0.9941(5) 0.8445(5) 0.0832(12) Uani 0.4329(9) 1 d DG . P A 2
C20D C 0.6058(7) 0.9235(5) 0.8343(4) 0.0692(12) Uani 0.4329(9) 1 d DG . P A 2
H20D H 0.592034 0.929942 0.880255 0.083 Uiso 0.4329(9) 1 calc R U P A 2
C23D C 0.6970(6) 1.0928(6) 0.9188(6) 0.090(2) Uani 0.4329(9) 1 d D . P A 2
C24D C 0.6251(7) 1.1428(5) 0.9125(5) 0.119(2) Uani 0.4329(9) 1 d D . P A 2
H24D H 0.654654 1.206689 0.957433 0.178 Uiso 0.4329(9) 1 calc R U P A 2
H24E H 0.575802 1.112234 0.920102 0.178 Uiso 0.4329(9) 1 calc R U P A 2
H24F H 0.598451 1.141826 0.856070 0.178 Uiso 0.4329(9) 1 calc R U P A 2
C25D C 0.7889(7) 1.1467(9) 0.9267(7) 0.136(3) Uani 0.4329(9) 1 d D . P A 2
H25D H 0.811764 1.209768 0.972509 0.204 Uiso 0.4329(9) 1 calc R U P A 2
H25E H 0.776588 1.148008 0.872235 0.204 Uiso 0.4329(9) 1 calc R U P A 2
H25F H 0.835905 1.115878 0.940428 0.204 Uiso 0.4329(9) 1 calc R U P A 2
C26D C 0.727(2) 1.077(2) 1.0001(13) 0.091(3) Uani 0.4329(9) 1 d D . P A 2
H26D H 0.765262 1.135686 1.051456 0.137 Uiso 0.4329(9) 1 calc R U P A 2
H26E H 0.763923 1.034139 0.997000 0.137 Uiso 0.4329(9) 1 calc R U P A 2
H26F H 0.672178 1.050810 1.003073 0.137 Uiso 0.4329(9) 1 calc R U P A 2
C14D C 0.6478(3) 0.8126(3) 0.5605(3) 0.0407(7) Uani 0.4329(9) 1 d D . P A 2
H14D H 0.618848 0.761096 0.563829 0.049 Uiso 0.4329(9) 1 calc R U P A 2
C15D C 0.6692(7) 0.8932(5) 0.6272(5) 0.0397(9) Uani 0.4329(9) 1 d D . P A 2
C16D C 0.715(5) 0.9778(12) 0.632(3) 0.0449(16) Uani 0.4329(9) 1 d D . P A 2
N2D N 0.7502(11) 1.0458(6) 0.6376(7) 0.0687(16) Uani 0.4329(9) 1 d D . P A 2
C6D C 0.6604(3) 0.7880(3) 0.4827(2) 0.0373(8) Uani 0.4329(9) 1 d DG . P A 2
C5D C 0.6012(3) 0.7035(2) 0.4138(2) 0.0420(8) Uani 0.4329(9) 1 d DG . P A 2
H5D H 0.558054 0.665019 0.419442 0.050 Uiso 0.4329(9) 1 calc R U P A 2
C4D C 0.6051(3) 0.6754(3) 0.3365(2) 0.0415(8) Uani 0.4329(9) 1 d DG . P A 2
C9D C 0.6682(5) 0.7317(4) 0.3282(3) 0.0443(10) Uani 0.4329(9) 1 d DG . P A 2
H9D H 0.670886 0.712494 0.275386 0.053 Uiso 0.4329(9) 1 calc R U P A 2
C8D C 0.7275(5) 0.8162(4) 0.3971(4) 0.0390(8) Uani 0.4329(9) 1 d DG . P A 2
C7D C 0.7236(4) 0.8444(3) 0.4744(3) 0.0386(10) Uani 0.4329(9) 1 d DG . P A 2
H7D H 0.764035 0.902125 0.521543 0.046 Uiso 0.4329(9) 1 calc R U P A 2
C10D C 0.7978(16) 0.8778(15) 0.3858(14) 0.0442(15) Uani 0.4329(9) 1 d D . P A 2
C11D C 0.869(2) 0.9612(15) 0.4656(16) 0.068(3) Uani 0.4329(9) 1 d D . P A 2
H11D H 0.905334 0.998009 0.450394 0.103 Uiso 0.4329(9) 1 calc R U P A 2
H11E H 0.911071 0.941831 0.504815 0.103 Uiso 0.4329(9) 1 calc R U P A 2
H11F H 0.838311 0.998206 0.493820 0.103 Uiso 0.4329(9) 1 calc R U P A 2
C12D C 0.737(2) 0.907(3) 0.3229(18) 0.0681(16) Uani 0.4329(9) 1 d D . P A 2
H12D H 0.771111 0.927513 0.296585 0.102 Uiso 0.4329(9) 1 calc R U P A 2
H12E H 0.718464 0.958079 0.353233 0.102 Uiso 0.4329(9) 1 calc R U P A 2
H12F H 0.680995 0.855228 0.278103 0.102 Uiso 0.4329(9) 1 calc R U P A 2
C13D C 0.846(3) 0.818(3) 0.346(3) 0.078(2) Uani 0.4329(9) 1 d D . P A 2
H13D H 0.872992 0.846996 0.319584 0.117 Uiso 0.4329(9) 1 calc R U P A 2
H13E H 0.800735 0.757571 0.301918 0.117 Uiso 0.4329(9) 1 calc R U P A 2
H13F H 0.895147 0.810254 0.390347 0.117 Uiso 0.4329(9) 1 calc R U P A 2
N6 N 0.18770(13) 0.73346(14) 0.45881(14) 0.0553(5) Uani 1 1 d . . . . .
C66 C 0.11617(16) 0.75757(18) 0.39635(17) 0.0582(6) Uani 1 1 d . . . . .
H66A H 0.054734 0.733623 0.391735 0.070 Uiso 1 1 calc R U . . .
H66B H 0.132259 0.825441 0.421544 0.070 Uiso 1 1 calc R U . . .
C67 C 0.10681(18) 0.72238(19) 0.30767(17) 0.0665(7) Uani 1 1 d . . . . .
H67A H 0.088352 0.654324 0.280547 0.080 Uiso 1 1 calc R U . . .
H67B H 0.167671 0.745632 0.310957 0.080 Uiso 1 1 calc R U . . .
C68 C 0.03488(18) 0.75255(19) 0.25256(18) 0.0688(7) Uani 1 1 d . . . . .
H68A H -0.025877 0.728942 0.249296 0.083 Uiso 1 1 calc R U . . .
H68B H 0.053187 0.820602 0.280356 0.083 Uiso 1 1 calc R U . . .
C69 C 0.0244(3) 0.7190(3) 0.1632(2) 0.1016(11) Uani 1 1 d . . . . .
H69A H -0.019133 0.744018 0.131929 0.152 Uiso 1 1 calc R U . . .
H69B H 0.000453 0.651609 0.133415 0.152 Uiso 1 1 calc R U . . .
H69C H 0.084964 0.739452 0.166068 0.152 Uiso 1 1 calc R U . . .
C70 C 0.28533(16) 0.77560(18) 0.47396(18) 0.0606(7) Uani 1 1 d . . . . .
H70A H 0.328087 0.749494 0.505653 0.073 Uiso 1 1 calc R U . . .
H70B H 0.284524 0.756114 0.417449 0.073 Uiso 1 1 calc R U . . .
C71 C 0.32441(17) 0.87847(19) 0.5223(2) 0.0689(8) Uani 1 1 d . . . . .
H71A H 0.324978 0.899538 0.578839 0.083 Uiso 1 1 calc R U . . .
H71B H 0.284523 0.906010 0.489998 0.083 Uiso 1 1 calc R U . . .
C72 C 0.42305(18) 0.9104(2) 0.5354(2) 0.0805(9) Uani 1 1 d . . . . .
H72A H 0.460362 0.876365 0.560807 0.097 Uiso 1 1 calc R U . . .
H72B H 0.420996 0.895480 0.478849 0.097 Uiso 1 1 calc R U . . .
C73 C 0.4699(2) 1.0121(2) 0.5928(2) 0.0973(11) Uani 1 1 d . . . . .
H73A H 0.533635 1.028659 0.600930 0.146 Uiso 1 1 calc R U . . .
H73B H 0.471180 1.027573 0.648534 0.146 Uiso 1 1 calc R U . . .
H73C H 0.435412 1.046331 0.566205 0.146 Uiso 1 1 calc R U . . .
C74 C 0.18047(17) 0.77091(19) 0.54167(17) 0.0613(7) Uani 1 1 d . . . . .
H74A H 0.115364 0.745149 0.528319 0.074 Uiso 1 1 calc R U . . .
H74B H 0.194513 0.838465 0.564207 0.074 Uiso 1 1 calc R U . . .
C75 C 0.2436(2) 0.7509(2) 0.61214(19) 0.0788(8) Uani 1 1 d . . . . .
H75A H 0.227664 0.683475 0.591843 0.095 Uiso 1 1 calc R U . . .
H75B H 0.308928 0.774432 0.624896 0.095 Uiso 1 1 calc R U . . .
C76 C 0.2344(2) 0.7951(2) 0.69350(19) 0.0764(8) Uani 1 1 d D . . . .
H76C H 0.291773 0.804916 0.743709 0.092 Uiso 0.138(5) 1 calc R U P B 2
H76D H 0.225408 0.855689 0.701606 0.092 Uiso 0.138(5) 1 calc R U P B 2
H76A H 0.167977 0.787145 0.678308 0.092 Uiso 0.862(5) 1 calc R U P B 1
H76B H 0.257343 0.763853 0.729556 0.092 Uiso 0.862(5) 1 calc R U P B 1
C77 C 0.2883(3) 0.8958(3) 0.7437(3) 0.0939(14) Uani 0.862(5) 1 d D . P B 1
H77A H 0.282350 0.921930 0.796554 0.141 Uiso 0.862(5) 1 calc R U P B 1
H77B H 0.263699 0.927337 0.709085 0.141 Uiso 0.862(5) 1 calc R U P B 1
H77C H 0.353886 0.903850 0.758270 0.141 Uiso 0.862(5) 1 calc R U P B 1
C77D C 0.1579(12) 0.7375(15) 0.6872(15) 0.083(7) Uani 0.138(5) 1 d D . P B 2
H77D H 0.138801 0.773198 0.728927 0.124 Uiso 0.138(5) 1 calc R U P B 2
H77E H 0.175464 0.687387 0.699255 0.124 Uiso 0.138(5) 1 calc R U P B 2
H77F H 0.106282 0.711688 0.629132 0.124 Uiso 0.138(5) 1 calc R U P B 2
C78 C 0.17017(17) 0.63081(17) 0.42237(19) 0.0622(7) Uani 1 1 d . . . . .
H78A H 0.222244 0.618838 0.461338 0.075 Uiso 1 1 calc R U . . .
H78B H 0.171107 0.608806 0.366474 0.075 Uiso 1 1 calc R U . . .
C79 C 0.07980(18) 0.57407(19) 0.4089(2) 0.0713(8) Uani 1 1 d . . . . .
H79A H 0.026788 0.586133 0.371110 0.086 Uiso 1 1 calc R U . . .
H79B H 0.079219 0.592286 0.464790 0.086 Uiso 1 1 calc R U . . .
C80 C 0.0693(2) 0.4720(2) 0.3685(2) 0.0858(9) Uani 1 1 d . . . . .
H80A H 0.057040 0.451635 0.308171 0.103 Uiso 1 1 calc R U . . .
H80B H 0.128540 0.462608 0.399443 0.103 Uiso 1 1 calc R U . . .
C81 C -0.0076(3) 0.4136(3) 0.3703(3) 0.1196(14) Uani 1 1 d . . . . .
H81A H -0.010438 0.348936 0.344439 0.179 Uiso 1 1 calc R U . . .
H81B H -0.066856 0.420651 0.337863 0.179 Uiso 1 1 calc R U . . .
H81C H 0.004301 0.433082 0.429928 0.179 Uiso 1 1 calc R U . . .
P1 P 0.4125(4) 0.5838(4) 0.4804(4) 0.0412(5) Uani 0.738(6) 1 d D . P C 1
O1 O 0.5199(4) 0.6172(9) 0.5167(8) 0.0576(10) Uani 0.738(6) 1 d D . P C 1
H1O H 0.541018 0.574451 0.521369 0.086 Uiso 0.738(6) 1 d R U P C 1
O2 O 0.3844(7) 0.6477(6) 0.5390(5) 0.0537(11) Uani 0.738(6) 1 d D . P C 1
O3 O 0.3795(4) 0.4844(3) 0.4589(5) 0.0632(12) Uani 0.738(6) 1 d D . P C 1
C82 C 0.3708(6) 0.5961(5) 0.3826(3) 0.0546(12) Uani 0.738(6) 1 d D . P C 1
H82 H 0.402569 0.649588 0.383780 0.065 Uiso 0.738(6) 1 calc R U P C 1
C83 C 0.2995(5) 0.5358(4) 0.3106(3) 0.0734(17) Uani 0.738(6) 1 d D . P C 1
H83 H 0.272626 0.480694 0.310173 0.088 Uiso 0.738(6) 1 calc R U P C 1
C84 C 0.2556(4) 0.5427(4) 0.2298(2) 0.0949(18) Uani 0.738(6) 1 d DG . P C 1
C85 C 0.2914(3) 0.6150(4) 0.2176(3) 0.120(2) Uani 0.738(6) 1 d DG . P C 1
H85 H 0.346614 0.663052 0.262590 0.145 Uiso 0.738(6) 1 calc R U P C 1
C86 C 0.2464(4) 0.6171(5) 0.1396(4) 0.168(3) Uani 0.738(6) 1 d DG . P C 1
H86 H 0.270866 0.666597 0.131316 0.201 Uiso 0.738(6) 1 calc R U P C 1
C87 C 0.1656(5) 0.5469(6) 0.0738(3) 0.198(4) Uani 0.738(6) 1 d DG . P C 1
H87 H 0.134847 0.548325 0.020520 0.238 Uiso 0.738(6) 1 calc R U P C 1
C88 C 0.1298(4) 0.4745(5) 0.0860(2) 0.211(4) Uani 0.738(6) 1 d DG . P C 1
H88 H 0.074574 0.426506 0.040996 0.253 Uiso 0.738(6) 1 calc R U P C 1
C89 C 0.1748(4) 0.4724(4) 0.1640(3) 0.153(3) Uani 0.738(6) 1 d DG . P C 1
H89 H 0.150320 0.422959 0.172269 0.183 Uiso 0.738(6) 1 calc R U P C 1
P1D P 0.4231(12) 0.5819(12) 0.4844(10) 0.0412(5) Uani 0.262(6) 1 d D . P C 2
O1D O 0.5318(13) 0.617(3) 0.527(2) 0.0576(10) Uani 0.262(6) 1 d D . P C 2
H1OD H 0.551269 0.572985 0.509766 0.086 Uiso 0.262(6) 1 d R U P C 2
O2D O 0.389(2) 0.6328(18) 0.5439(15) 0.0537(11) Uani 0.262(6) 1 d D . P C 2
O3D O 0.3939(12) 0.4783(11) 0.4428(15) 0.0632(12) Uani 0.262(6) 1 d D . P C 2
C82D C 0.3867(18) 0.6166(16) 0.4004(10) 0.0546(12) Uani 0.262(6) 1 d D . P C 2
H82D H 0.413950 0.679369 0.416618 0.065 Uiso 0.262(6) 1 calc R U P C 2
C83D C 0.3282(15) 0.5663(14) 0.3212(10) 0.0734(17) Uani 0.262(6) 1 d D . P C 2
H83D H 0.303150 0.503489 0.306387 0.088 Uiso 0.262(6) 1 calc R U P C 2
C84D C 0.2931(11) 0.5897(10) 0.2492(7) 0.0949(18) Uani 0.262(6) 1 d DG . P C 2
C85D C 0.3275(10) 0.6775(10) 0.2597(7) 0.120(2) Uani 0.262(6) 1 d DG . P C 2
H85D H 0.373395 0.724247 0.314432 0.145 Uiso 0.262(6) 1 calc R U P C 2
C86D C 0.2946(13) 0.6969(13) 0.1901(10) 0.168(3) Uani 0.262(6) 1 d DG . P C 2
H86D H 0.318081 0.756930 0.197297 0.201 Uiso 0.262(6) 1 calc R U P C 2
C87D C 0.2274(15) 0.6285(15) 0.1100(8) 0.198(4) Uani 0.262(6) 1 d DG . P C 2
H87D H 0.204968 0.641815 0.062442 0.238 Uiso 0.262(6) 1 calc R U P C 2
C88D C 0.1931(15) 0.5408(14) 0.0995(7) 0.211(4) Uani 0.262(6) 1 d DG . P C 2
H88D H 0.147168 0.494015 0.044722 0.253 Uiso 0.262(6) 1 calc R U P C 2
C89D C 0.2259(13) 0.5213(10) 0.1691(8) 0.153(3) Uani 0.262(6) 1 d DG . P C 2
H89D H 0.202481 0.461330 0.161857 0.183 Uiso 0.262(6) 1 calc R U P C 2

loop_
_atom_site_aniso_label
_atom_site_aniso_U_11
_atom_site_aniso_U_22
_atom_site_aniso_U_33
_atom_site_aniso_U_23
_atom_site_aniso_U_13
_atom_site_aniso_U_12
C1 0.0425(17) 0.0410(16) 0.0494(17) 0.0152(14) 0.0263(15) -0.0001(13)
C2 0.052(3) 0.038(3) 0.048(2) 0.016(2) 0.027(2) 0.001(3)
C3 0.074(5) 0.047(2) 0.052(2) 0.0176(15) 0.025(3) -0.013(4)
N1 0.174(6) 0.157(4) 0.107(4) 0.084(4) 0.073(5) -0.002(6)
C4 0.0343(18) 0.0360(19) 0.052(2) 0.0173(19) 0.023(2) 0.0042(14)
C5 0.0364(19) 0.042(2) 0.050(2) 0.0203(17) 0.025(2) 0.0029(18)
C6 0.0332(16) 0.033(2) 0.047(2) 0.0188(17) 0.0205(17) 0.0053(19)
C7 0.0372(15) 0.032(3) 0.045(2) 0.017(2) 0.0195(16) 0.003(2)
C8 0.0368(13) 0.0373(19) 0.046(2) 0.0207(17) 0.0217(16) 0.0072(14)
C9 0.0485(18) 0.0380(17) 0.053(3) 0.019(2) 0.033(3) 0.0059(13)
C10 0.050(2) 0.038(2) 0.0524(13) 0.0228(14) 0.0312(14) 0.0050(17)
C11 0.064(5) 0.061(6) 0.066(3) 0.021(4) 0.032(3) -0.009(4)
C12 0.082(5) 0.073(4) 0.065(5) 0.042(4) 0.039(4) 0.019(4)
C13 0.088(4) 0.057(7) 0.137(6) 0.055(5) 0.086(5) 0.029(5)
C14 0.0426(16) 0.0334(16) 0.0432(16) 0.0165(14) 0.0206(14) 0.0039(13)
C15 0.0366(15) 0.0381(14) 0.042(3) 0.0191(19) 0.018(2) 0.0045(11)
C16 0.0490(14) 0.039(2) 0.041(6) 0.013(3) 0.024(5) 0.001(4)
N2 0.0864(19) 0.036(3) 0.067(6) 0.010(3) 0.041(4) -0.005(3)
C17 0.056(3) 0.031(2) 0.0430(16) 0.0192(14) 0.0227(14) 0.0081(19)
C18 0.045(2) 0.0352(18) 0.040(2) 0.0139(14) 0.0203(14) 0.0042(15)
C19 0.059(2) 0.0386(15) 0.039(3) 0.0169(17) 0.0267(16) 0.0132(14)
C20 0.112(3) 0.0429(18) 0.050(3) 0.0103(17) 0.053(2) -0.0042(18)
C21 0.124(3) 0.0435(16) 0.0616(18) 0.0048(14) 0.0557(19) -0.0158(16)
C22 0.085(3) 0.035(2) 0.0546(15) 0.0106(17) 0.0382(17) -0.0108(18)
C23 0.125(5) 0.051(2) 0.056(3) -0.0033(18) 0.050(4) -0.027(3)
C24 0.190(6) 0.038(2) 0.075(3) -0.001(2) 0.049(4) -0.007(3)
C25 0.104(4) 0.122(6) 0.089(4) -0.019(3) 0.045(4) -0.048(3)
C26 0.116(3) 0.071(7) 0.051(4) 0.000(5) 0.039(3) 0.005(3)
C27 0.0546(19) 0.0451(18) 0.0438(17) 0.0228(15) 0.0274(15) 0.0095(14)
C28 0.064(3) 0.040(3) 0.0484(15) 0.023(2) 0.0325(19) 0.013(2)
C29 0.081(9) 0.044(3) 0.060(3) 0.0205(16) 0.044(5) 0.002(3)
N3 0.112(8) 0.068(5) 0.073(3) 0.014(3) 0.065(5) 0.003(4)
C30 0.060(2) 0.040(3) 0.046(3) 0.022(2) 0.032(2) 0.017(2)
C31 0.051(3) 0.045(3) 0.044(3) 0.0240(19) 0.030(2) 0.0113(18)
C32 0.041(3) 0.046(3) 0.0436(19) 0.0233(18) 0.0227(19) 0.0091(17)
C33 0.054(3) 0.042(3) 0.0500(17) 0.0222(18) 0.030(2) 0.002(2)
C34 0.063(2) 0.043(3) 0.0499(19) 0.0211(17) 0.0338(19) 0.0098(18)
C35 0.064(2) 0.042(3) 0.042(3) 0.017(2) 0.029(2) 0.005(2)
C36 0.0891(19) 0.0573(17) 0.0534(15) 0.0180(13) 0.0464(14) -0.0013(15)
C37 0.132(7) 0.109(9) 0.088(10) 0.026(8) 0.079(8) 0.033(7)
C38 0.097(3) 0.183(14) 0.065(3) 0.063(8) 0.030(2) -0.018(7)
C39 0.109(10) 0.100(3) 0.072(8) 0.038(3) 0.045(8) -0.019(5)
C40 0.0455(17) 0.0473(18) 0.0458(15) 0.0264(13) 0.0237(15) 0.0082(14)
C41 0.042(2) 0.043(3) 0.046(3) 0.026(2) 0.023(3) 0.008(2)
C42 0.0434(16) 0.032(5) 0.046(5) 0.014(4) 0.0269(17) 0.014(3)
N4 0.055(2) 0.070(5) 0.074(5) 0.031(4) 0.043(4) 0.010(3)
C43 0.0325(19) 0.0384(14) 0.044(2) 0.0202(15) 0.0182(13) 0.0004(13)
C44 0.0318(14) 0.0384(17) 0.039(2) 0.0157(19) 0.0129(17) -0.0013(12)
C45 0.0341(15) 0.046(2) 0.038(2) 0.020(2) 0.014(2) 0.0002(14)
C46 0.0436(18) 0.0367(19) 0.039(3) 0.0111(18) 0.016(2) -0.0046(13)
C47 0.0377(13) 0.0455(14) 0.0422(18) 0.0209(13) 0.0129(13) -0.0044(11)
C48 0.038(3) 0.0459(14) 0.0469(18) 0.0273(13) 0.0173(14) -0.0036(15)
C49 0.042(2) 0.0511(19) 0.0461(15) 0.0211(14) 0.0137(15) -0.0106(15)
C50 0.096(5) 0.080(4) 0.086(3) 0.042(3) 0.048(4) -0.014(3)
C51 0.095(5) 0.0530(18) 0.104(8) 0.029(6) 0.055(8) -0.006(2)
C52 0.0448(18) 0.083(3) 0.073(6) 0.028(6) -0.009(5) -0.0239(19)
C53 0.0465(17) 0.0379(17) 0.0450(17) 0.0151(14) 0.0250(14) 0.0032(14)
C54 0.044(3) 0.0486(16) 0.0409(18) 0.0157(15) 0.0223(15) 0.001(2)
C55 0.065(4) 0.099(5) 0.0505(19) 0.011(3) 0.027(2) -0.032(4)
N5 0.103(4) 0.164(6) 0.061(3) 0.006(3) 0.005(2) -0.058(4)
C56 0.050(3) 0.033(3) 0.047(2) 0.0134(19) 0.028(2) 0.0010(17)
C57 0.046(2) 0.030(2) 0.0422(16) 0.0113(18) 0.0272(17) 0.0048(16)
C58 0.043(2) 0.041(2) 0.0459(16) 0.0164(15) 0.0258(14) 0.0021(16)
C59 0.0548(18) 0.047(3) 0.0397(16) 0.0157(15) 0.0223(13) -0.0087(17)
C60 0.057(2) 0.050(2) 0.0384(12) 0.0142(12) 0.0215(12) -0.0090(16)
C61 0.051(3) 0.041(3) 0.0356(18) 0.0058(16) 0.017(2) -0.0113(19)
C62 0.073(3) 0.073(2) 0.0361(13) 0.0121(14) 0.0209(16) -0.030(2)
C63 0.117(7) 0.136(11) 0.047(5) -0.003(6) 0.045(6) -0.060(4)
C64 0.136(5) 0.152(7) 0.051(2) 0.050(4) 0.013(4) 0.012(4)
C65 0.107(7) 0.081(3) 0.044(3) -0.001(2) 0.025(6) -0.032(4)
C1D 0.0425(17) 0.0410(16) 0.0494(17) 0.0152(14) 0.0263(15) -0.0001(13)
C2D 0.052(3) 0.038(3) 0.048(2) 0.016(2) 0.027(2) 0.001(3)
C3D 0.074(5) 0.047(2) 0.052(2) 0.0176(15) 0.025(3) -0.013(4)
N1D 0.174(6) 0.157(4) 0.107(4) 0.084(4) 0.073(5) -0.002(6)
C58D 0.043(2) 0.041(2) 0.0459(16) 0.0164(15) 0.0258(14) 0.0021(16)
C57D 0.046(2) 0.030(2) 0.0422(16) 0.0113(18) 0.0272(17) 0.0048(16)
C56D 0.050(3) 0.033(3) 0.047(2) 0.0134(19) 0.028(2) 0.0010(17)
C61D 0.051(3) 0.041(3) 0.0356(18) 0.0058(16) 0.017(2) -0.0113(19)
C60D 0.057(2) 0.050(2) 0.0384(12) 0.0142(12) 0.0215(12) -0.0090(16)
C59D 0.0548(18) 0.047(3) 0.0397(16) 0.0157(15) 0.0223(13) -0.0087(17)
C62D 0.073(3) 0.073(2) 0.0361(13) 0.0121(14) 0.0209(16) -0.030(2)
C63D 0.117(7) 0.136(11) 0.047(5) -0.003(6) 0.045(6) -0.060(4)
C64D 0.136(5) 0.152(7) 0.051(2) 0.050(4) 0.013(4) 0.012(4)
C65D 0.107(7) 0.081(3) 0.044(3) -0.001(2) 0.025(6) -0.032(4)
C53D 0.0465(17) 0.0379(17) 0.0450(17) 0.0151(14) 0.0250(14) 0.0032(14)
C54D 0.044(3) 0.0486(16) 0.0409(18) 0.0157(15) 0.0223(15) 0.001(2)
C55D 0.065(4) 0.099(5) 0.0505(19) 0.011(3) 0.027(2) -0.032(4)
N5D 0.103(4) 0.164(6) 0.061(3) 0.006(3) 0.005(2) -0.058(4)
C45D 0.0341(15) 0.046(2) 0.038(2) 0.020(2) 0.014(2) 0.0002(14)
C44D 0.0318(14) 0.0384(17) 0.039(2) 0.0157(19) 0.0129(17) -0.0013(12)
C43D 0.0325(19) 0.0384(14) 0.044(2) 0.0202(15) 0.0182(13) 0.0004(13)
C48D 0.038(3) 0.0459(14) 0.0469(18) 0.0273(13) 0.0173(14) -0.0036(15)
C47D 0.0377(13) 0.0455(14) 0.0422(18) 0.0209(13) 0.0129(13) -0.0044(11)
C46D 0.0436(18) 0.0367(19) 0.039(3) 0.0111(18) 0.016(2) -0.0046(13)
C49D 0.042(2) 0.0511(19) 0.0461(15) 0.0211(14) 0.0137(15) -0.0106(15)
C50D 0.096(5) 0.080(4) 0.086(3) 0.042(3) 0.048(4) -0.014(3)
C51D 0.095(5) 0.0530(18) 0.104(8) 0.029(6) 0.055(8) -0.006(2)
C52D 0.0448(18) 0.083(3) 0.073(6) 0.028(6) -0.009(5) -0.0239(19)
C40D 0.0455(17) 0.0473(18) 0.0458(15) 0.0264(13) 0.0237(15) 0.0082(14)
C41D 0.042(2) 0.043(3) 0.046(3) 0.026(2) 0.023(3) 0.008(2)
C42D 0.0434(16) 0.032(5) 0.046(5) 0.014(4) 0.0269(17) 0.014(3)
N4D 0.055(2) 0.070(5) 0.074(5) 0.031(4) 0.043(4) 0.010(3)
C32D 0.041(3) 0.046(3) 0.0436(19) 0.0233(18) 0.0227(19) 0.0091(17)
C31D 0.051(3) 0.045(3) 0.044(3) 0.0240(19) 0.030(2) 0.0113(18)
C30D 0.060(2) 0.040(3) 0.046(3) 0.022(2) 0.032(2) 0.017(2)
C35D 0.064(2) 0.042(3) 0.042(3) 0.017(2) 0.029(2) 0.005(2)
C34D 0.063(2) 0.043(3) 0.0499(19) 0.0211(17) 0.0338(19) 0.0098(18)
C33D 0.054(3) 0.042(3) 0.0500(17) 0.0222(18) 0.030(2) 0.002(2)
C36D 0.0891(19) 0.0573(17) 0.0534(15) 0.0180(13) 0.0464(14) -0.0013(15)
C37D 0.132(7) 0.109(9) 0.088(10) 0.026(8) 0.079(8) 0.033(7)
C38D 0.097(3) 0.183(14) 0.065(3) 0.063(8) 0.030(2) -0.018(7)
C39D 0.109(10) 0.100(3) 0.072(8) 0.038(3) 0.045(8) -0.019(5)
C27D 0.0546(19) 0.0451(18) 0.0438(17) 0.0228(15) 0.0274(15) 0.0095(14)
C28D 0.064(3) 0.040(3) 0.0484(15) 0.023(2) 0.0325(19) 0.013(2)
C29D 0.081(9) 0.044(3) 0.060(3) 0.0205(16) 0.044(5) 0.002(3)
N3D 0.112(8) 0.068(5) 0.073(3) 0.014(3) 0.065(5) 0.003(4)
C19D 0.059(2) 0.0386(15) 0.039(3) 0.0169(17) 0.0267(16) 0.0132(14)
C18D 0.045(2) 0.0352(18) 0.040(2) 0.0139(14) 0.0203(14) 0.0042(15)
C17D 0.056(3) 0.031(2) 0.0430(16) 0.0192(14) 0.0227(14) 0.0081(19)
C22D 0.085(3) 0.035(2) 0.0546(15) 0.0106(17) 0.0382(17) -0.0108(18)
C21D 0.124(3) 0.0435(16) 0.0616(18) 0.0048(14) 0.0557(19) -0.0158(16)
C20D 0.112(3) 0.0429(18) 0.050(3) 0.0103(17) 0.053(2) -0.0042(18)
C23D 0.125(5) 0.051(2) 0.056(3) -0.0033(18) 0.050(4) -0.027(3)
C24D 0.190(6) 0.038(2) 0.075(3) -0.001(2) 0.049(4) -0.007(3)
C25D 0.104(4) 0.122(6) 0.089(4) -0.019(3) 0.045(4) -0.048(3)
C26D 0.116(3) 0.071(7) 0.051(4) 0.000(5) 0.039(3) 0.005(3)
C14D 0.0426(16) 0.0334(16) 0.0432(16) 0.0165(14) 0.0206(14) 0.0039(13)
C15D 0.0366(15) 0.0381(14) 0.042(3) 0.0191(19) 0.018(2) 0.0045(11)
C16D 0.0490(14) 0.039(2) 0.041(6) 0.013(3) 0.024(5) 0.001(4)
N2D 0.0864(19) 0.036(3) 0.067(6) 0.010(3) 0.041(4) -0.005(3)
C6D 0.0332(16) 0.033(2) 0.047(2) 0.0188(17) 0.0205(17) 0.0053(19)
C5D 0.0364(19) 0.042(2) 0.050(2) 0.0203(17) 0.025(2) 0.0029(18)
C4D 0.0343(18) 0.0360(19) 0.052(2) 0.0173(19) 0.023(2) 0.0042(14)
C9D 0.0485(18) 0.0380(17) 0.053(3) 0.019(2) 0.033(3) 0.0059(13)
C8D 0.0368(13) 0.0373(19) 0.046(2) 0.0207(17) 0.0217(16) 0.0072(14)
C7D 0.0372(15) 0.032(3) 0.045(2) 0.017(2) 0.0195(16) 0.003(2)
C10D 0.050(2) 0.038(2) 0.0524(13) 0.0228(14) 0.0312(14) 0.0050(17)
C11D 0.064(5) 0.061(6) 0.066(3) 0.021(4) 0.032(3) -0.009(4)
C12D 0.082(5) 0.073(4) 0.065(5) 0.042(4) 0.039(4) 0.019(4)
C13D 0.088(4) 0.057(7) 0.137(6) 0.055(5) 0.086(5) 0.029(5)
N6 0.0466(11) 0.0622(13) 0.0828(14) 0.0458(12) 0.0390(10) 0.0273(10)
C66 0.0486(13) 0.0612(16) 0.0866(18) 0.0463(15) 0.0372(13) 0.0251(12)
C67 0.0630(16) 0.0668(18) 0.0805(18) 0.0408(15) 0.0339(14) 0.0280(14)
C68 0.0623(16) 0.0590(17) 0.0868(19) 0.0413(16) 0.0289(15) 0.0170(13)
C69 0.112(3) 0.109(3) 0.079(2) 0.045(2) 0.034(2) 0.043(2)
C70 0.0500(13) 0.0741(18) 0.0895(19) 0.0523(16) 0.0438(13) 0.0321(13)
C71 0.0481(14) 0.0729(18) 0.110(2) 0.0549(17) 0.0451(15) 0.0246(13)
C72 0.0523(15) 0.098(2) 0.120(2) 0.070(2) 0.0456(16) 0.0281(15)
C73 0.0590(18) 0.102(3) 0.140(3) 0.069(2) 0.0445(19) 0.0128(17)
C74 0.0579(15) 0.0752(18) 0.0831(18) 0.0492(15) 0.0462(14) 0.0347(14)
C75 0.0806(19) 0.106(2) 0.093(2) 0.0632(19) 0.0553(17) 0.0567(18)
C76 0.088(2) 0.088(2) 0.091(2) 0.0550(18) 0.0570(18) 0.0475(18)
C77 0.119(3) 0.090(3) 0.105(3) 0.058(2) 0.064(3) 0.046(2)
C77D 0.079(11) 0.121(17) 0.113(18) 0.080(16) 0.070(12) 0.063(10)
C78 0.0628(15) 0.0606(16) 0.0876(19) 0.0457(15) 0.0424(14) 0.0326(13)
C79 0.0639(16) 0.0694(18) 0.104(2) 0.0553(17) 0.0440(16) 0.0271(14)
C80 0.082(2) 0.0705(19) 0.119(3) 0.0568(19) 0.0458(19) 0.0299(16)
C81 0.111(3) 0.084(3) 0.168(4) 0.075(3) 0.054(3) 0.022(2)
P1 0.0326(14) 0.0387(4) 0.0550(6) 0.0240(4) 0.0200(8) 0.0117(7)
O1 0.0360(19) 0.0372(9) 0.096(3) 0.0355(18) 0.023(2) 0.0066(18)
O2 0.0635(16) 0.070(3) 0.0499(13) 0.0368(14) 0.0317(13) 0.0396(18)
O3 0.028(2) 0.0408(12) 0.118(3) 0.0373(16) 0.0316(12) 0.0059(10)
C82 0.058(3) 0.061(4) 0.056(3) 0.024(3) 0.037(2) 0.028(3)
C83 0.080(5) 0.076(5) 0.056(2) 0.018(3) 0.029(2) 0.044(3)
C84 0.119(5) 0.114(5) 0.050(2) 0.025(3) 0.036(3) 0.075(4)
C85 0.158(5) 0.174(6) 0.092(4) 0.089(4) 0.076(4) 0.096(5)
C86 0.220(8) 0.259(9) 0.098(5) 0.119(5) 0.092(5) 0.126(7)
C87 0.256(10) 0.285(10) 0.072(4) 0.084(5) 0.066(4) 0.160(8)
C88 0.225(10) 0.254(9) 0.058(3) 0.036(5) 0.001(4) 0.092(7)
C89 0.162(7) 0.155(6) 0.062(2) 0.011(3) 0.007(3) 0.068(4)
P1D 0.0326(14) 0.0387(4) 0.0550(6) 0.0240(4) 0.0200(8) 0.0117(7)
O1D 0.0360(19) 0.0372(9) 0.096(3) 0.0355(18) 0.023(2) 0.0066(18)
O2D 0.0635(16) 0.070(3) 0.0499(13) 0.0368(14) 0.0317(13) 0.0396(18)
O3D 0.028(2) 0.0408(12) 0.118(3) 0.0373(16) 0.0316(12) 0.0059(10)
C82D 0.058(3) 0.061(4) 0.056(3) 0.024(3) 0.037(2) 0.028(3)
C83D 0.080(5) 0.076(5) 0.056(2) 0.018(3) 0.029(2) 0.044(3)
C84D 0.119(5) 0.114(5) 0.050(2) 0.025(3) 0.036(3) 0.075(4)
C85D 0.158(5) 0.174(6) 0.092(4) 0.089(4) 0.076(4) 0.096(5)
C86D 0.220(8) 0.259(9) 0.098(5) 0.119(5) 0.092(5) 0.126(7)
C87D 0.256(10) 0.285(10) 0.072(4) 0.084(5) 0.066(4) 0.160(8)
C88D 0.225(10) 0.254(9) 0.058(3) 0.036(5) 0.001(4) 0.092(7)
C89D 0.162(7) 0.155(6) 0.062(2) 0.011(3) 0.007(3) 0.068(4)

loop_
_atom_type_symbol
_atom_type_description
_atom_type_scat_dispersion_real
_atom_type_scat_dispersion_imag
_atom_type_scat_source
C C 0.0033 0.0016 'International Tables Vol C Tables 4.2.6.8 and 6.1.1.4'
H H 0.0000 0.0000 'International Tables Vol C Tables 4.2.6.8 and 6.1.1.4'
N N 0.0061 0.0033 'International Tables Vol C Tables 4.2.6.8 and 6.1.1.4'
O O 0.0106 0.0060 'International Tables Vol C Tables 4.2.6.8 and 6.1.1.4'
P P 0.1023 0.0942 'International Tables Vol C Tables 4.2.6.8 and 6.1.1.4'

loop_
_geom_angle_atom_site_label_1
_geom_angle_atom_site_label_2
_geom_angle_atom_site_label_3
_geom_angle
_geom_angle_site_symmetry_1
_geom_angle_site_symmetry_3
_geom_angle_publ_flag
C2 C1 C4 131.4(4) . . ?
C2 C1 H1 114.3 . . ?
C4 C1 H1 114.3 . . ?
C1 C2 C3 122.8(5) . . ?
C1 C2 C58 126.6(4) . . ?
C3 C2 C58 107.1(5) . . ?
N1 C3 C2 165.0(9) . . ?
C5 C4 C9 120.0 . . ?
C5 C4 C1 115.6(2) . . ?
C9 C4 C1 124.4(2) . . ?
C6 C5 C4 120.0 . . ?
C6 C5 H5 120.0 . . ?
C4 C5 H5 120.0 . . ?
C5 C6 C7 120.0 . . ?
C5 C6 C15 120.0(3) . . ?
C7 C6 C15 120.0(3) . . ?
C6 C7 C8 120.0 . . ?
C6 C7 H7 120.0 . . ?
C8 C7 H7 120.0 . . ?
C9 C8 C7 120.0 . . ?
C9 C8 C10 118.2(6) . . ?
C7 C8 C10 121.7(7) . . ?
C8 C9 C4 120.0 . . ?
C8 C9 H9 120.0 . . ?
C4 C9 H9 120.0 . . ?
C13 C10 C11 107.9(12) . . ?
C13 C10 C12 109.4(13) . . ?
C11 C10 C12 106.5(11) . . ?
C13 C10 C8 113(2) . . ?
C11 C10 C8 109.8(13) . . ?
C12 C10 C8 109.6(17) . . ?
C10 C11 H11A 109.5 . . ?
C10 C11 H11B 109.5 . . ?
H11A C11 H11B 109.5 . . ?
C10 C11 H11C 109.5 . . ?
H11A C11 H11C 109.5 . . ?
H11B C11 H11C 109.5 . . ?
C10 C12 H12A 109.5 . . ?
C10 C12 H12B 109.5 . . ?
H12A C12 H12B 109.5 . . ?
C10 C12 H12C 109.5 . . ?
H12A C12 H12C 109.5 . . ?
H12B C12 H12C 109.5 . . ?
C10 C13 H13A 109.5 . . ?
C10 C13 H13B 109.5 . . ?
H13A C13 H13B 109.5 . . ?
C10 C13 H13C 109.5 . . ?
H13A C13 H13C 109.5 . . ?
H13B C13 H13C 109.5 . . ?
C15 C14 C17 131.8(4) . . ?
C15 C14 H14 114.1 . . ?
C17 C14 H14 114.1 . . ?
C14 C15 C16 122.2(11) . . ?
C14 C15 C6 122.7(4) . . ?
C16 C15 C6 115.1(10) . . ?
N2 C16 C15 175(2) . . ?
C18 C17 C22 120.0 . . ?
C18 C17 C14 116.3(3) . . ?
C22 C17 C14 123.7(3) . . ?
C19 C18 C17 120.0 . . ?
C19 C18 H18 120.0 . . ?
C17 C18 H18 120.0 . . ?
C18 C19 C20 120.0 . . ?
C18 C19 C28 120.4(3) . . ?
C20 C19 C28 119.5(3) . . ?
C19 C20 C21 120.0 . . ?
C19 C20 H20 120.0 . . ?
C21 C20 H20 120.0 . . ?
C20 C21 C22 120.0 . . ?
C20 C21 C23 122.1(4) . . ?
C22 C21 C23 116.4(4) . . ?
C21 C22 C17 120.0 . . ?
C21 C22 H22 120.0 . . ?
C17 C22 H22 120.0 . . ?
C24 C23 C26 112.7(10) . . ?
C24 C23 C21 104.9(6) . . ?
C26 C23 C21 111.2(10) . . ?
C24 C23 C25 105.2(6) . . ?
C26 C23 C25 105.0(9) . . ?
C21 C23 C25 117.9(6) . . ?
C23 C24 H24A 109.5 . . ?
C23 C24 H24B 109.5 . . ?
H24A C24 H24B 109.5 . . ?
C23 C24 H24C 109.5 . . ?
H24A C24 H24C 109.5 . . ?
H24B C24 H24C 109.5 . . ?
C23 C25 H25A 109.5 . . ?
C23 C25 H25B 109.5 . . ?
H25A C25 H25B 109.5 . . ?
C23 C25 H25C 109.5 . . ?
H25A C25 H25C 109.5 . . ?
H25B C25 H25C 109.5 . . ?
C23 C26 H26A 109.5 . . ?
C23 C26 H26B 109.5 . . ?
H26A C26 H26B 109.5 . . ?
C23 C26 H26C 109.5 . . ?
H26A C26 H26C 109.5 . . ?
H26B C26 H26C 109.5 . . ?
C28 C27 C30 132.8(4) . . ?
C28 C27 H27 113.6 . . ?
C30 C27 H27 113.6 . . ?
C27 C28 C29 120.0(13) . . ?
C27 C28 C19 123.8(4) . . ?
C29 C28 C19 116.1(13) . . ?
N3 C29 C28 175(6) . . ?
C31 C30 C35 120.0 . . ?
C31 C30 C27 115.4(3) . . ?
C35 C30 C27 124.6(3) . . ?
C30 C31 C32 120.0 . . ?
C30 C31 H31 120.0 . . ?
C32 C31 H31 120.0 . . ?
C33 C32 C31 120.0 . . ?
C33 C32 C41 118.7(3) . . ?
C31 C32 C41 121.3(3) . . ?
C32 C33 C34 120.0 . . ?
C32 C33 H33 120.0 . . ?
C34 C33 H33 120.0 . . ?
C35 C34 C33 120.0 . . ?
C35 C34 C36 119.5(7) . . ?
C33 C34 C36 120.4(7) . . ?
C34 C35 C30 120.0 . . ?
C34 C35 H35 120.0 . . ?
C30 C35 H35 120.0 . . ?
C38 C36 C34 113(2) . . ?
C38 C36 C39 110.5(14) . . ?
C34 C36 C39 108.0(18) . . ?
C38 C36 C37 109.1(14) . . ?
C34 C36 C37 112.0(16) . . ?
C39 C36 C37 103.6(13) . . ?
C36 C37 H37A 109.5 . . ?
C36 C37 H37B 109.5 . . ?
H37A C37 H37B 109.5 . . ?
C36 C37 H37C 109.5 . . ?
H37A C37 H37C 109.5 . . ?
H37B C37 H37C 109.5 . . ?
C36 C38 H38A 109.5 . . ?
C36 C38 H38B 109.5 . . ?
H38A C38 H38B 109.5 . . ?
C36 C38 H38C 109.5 . . ?
H38A C38 H38C 109.5 . . ?
H38B C38 H38C 109.5 . . ?
C36 C39 H39A 109.5 . . ?
C36 C39 H39B 109.5 . . ?
H39A C39 H39B 109.5 . . ?
C36 C39 H39C 109.5 . . ?
H39A C39 H39C 109.5 . . ?
H39B C39 H39C 109.5 . . ?
C41 C40 C43 132.3(4) . . ?
C41 C40 H40 113.8 . . ?
C43 C40 H40 113.8 . . ?
C40 C41 C42 117.4(7) . . ?
C40 C41 C32 124.9(4) . . ?
C42 C41 C32 117.5(7) . . ?
N4 C42 C41 169.4(14) . . ?
C44 C43 C48 120.0 . . ?
C44 C43 C40 115.0(2) . . ?
C48 C43 C40 124.9(2) . . ?
C43 C44 C45 120.0 . . ?
C43 C44 H44 120.0 . . ?
C45 C44 H44 120.0 . . ?
C44 C45 C46 120.0 . . ?
C44 C45 C54 118.6(3) . . ?
C46 C45 C54 121.4(3) . . ?
C47 C46 C45 120.0 . . ?
C47 C46 H46 120.0 . . ?
C45 C46 H46 120.0 . . ?
C46 C47 C48 120.0 . . ?
C46 C47 C49 119.2(4) . . ?
C48 C47 C49 120.2(4) . . ?
C47 C48 C43 120.0 . . ?
C47 C48 H48 120.0 . . ?
C43 C48 H48 120.0 . . ?
C50 C49 C47 117.4(7) . . ?
C50 C49 C51 108.1(8) . . ?
C47 C49 C51 104.4(12) . . ?
C50 C49 C52 109.0(7) . . ?
C47 C49 C52 108.3(8) . . ?
C51 C49 C52 109.5(9) . . ?
C49 C50 H50A 109.5 . . ?
C49 C50 H50B 109.5 . . ?
H50A C50 H50B 109.5 . . ?
C49 C50 H50C 109.5 . . ?
H50A C50 H50C 109.5 . . ?
H50B C50 H50C 109.5 . . ?
C49 C51 H51Q 109.5 . . ?
C49 C51 H51B 109.5 . . ?
H51Q C51 H51B 109.5 . . ?
C49 C51 H51C 109.5 . . ?
H51Q C51 H51C 109.5 . . ?
H51B C51 H51C 109.5 . . ?
C49 C52 H52A 109.5 . . ?
C49 C52 H52B 109.5 . . ?
H52A C52 H52B 109.5 . . ?
C49 C52 H52C 109.5 . . ?
H52A C52 H52C 109.5 . . ?
H52B C52 H52C 109.5 . . ?
C54 C53 C56 129.9(4) . . ?
C54 C53 H53 115.0 . . ?
C56 C53 H53 115.0 . . ?
C53 C54 C55 123.6(5) . . ?
C53 C54 C45 123.9(4) . . ?
C55 C54 C45 112.3(5) . . ?
N5 C55 C54 175.8(9) . . ?
C57 C56 C61 120.0 . . ?
C57 C56 C53 116.4(2) . . ?
C61 C56 C53 123.2(2) . . ?
C58 C57 C56 120.0 . . ?
C58 C57 H57 120.0 . . ?
C56 C57 H57 120.0 . . ?
C57 C58 C59 120.0 . . ?
C57 C58 C2 120.0(3) . . ?
C59 C58 C2 119.8(3) . . ?
C60 C59 C58 120.0 . . ?
C60 C59 H59 120.0 . . ?
C58 C59 H59 120.0 . . ?
C61 C60 C59 120.0 . . ?
C61 C60 C62 116.2(4) . . ?
C59 C60 C62 123.8(4) . . ?
C60 C61 C56 120.0 . . ?
C60 C61 H61 120.0 . . ?
C56 C61 H61 120.0 . . ?
C63 C62 C64 118.2(9) . . ?
C63 C62 C65 103.3(9) . . ?
C64 C62 C65 105.9(7) . . ?
C63 C62 C60 104.2(12) . . ?
C64 C62 C60 108.1(7) . . ?
C65 C62 C60 117.8(8) . . ?
C62 C63 H63A 109.5 . . ?
C62 C63 H63B 109.5 . . ?
H63A C63 H63B 109.5 . . ?
C62 C63 H63C 109.5 . . ?
H63A C63 H63C 109.5 . . ?
H63B C63 H63C 109.5 . . ?
C62 C64 H64A 109.5 . . ?
C62 C64 H64B 109.5 . . ?
H64A C64 H64B 109.5 . . ?
C62 C64 H64C 109.5 . . ?
H64A C64 H64C 109.5 . . ?
H64B C64 H64C 109.5 . . ?
C62 C65 H65A 109.5 . . ?
C62 C65 H65B 109.5 . . ?
H65A C65 H65B 109.5 . . ?
C62 C65 H65C 109.5 . . ?
H65A C65 H65C 109.5 . . ?
H65B C65 H65C 109.5 . . ?
C2D C1D C58D 131.7(5) . . ?
C2D C1D H1D 114.1 . . ?
C58D C1D H1D 114.1 . . ?
C1D C2D C3D 123.9(7) . . ?
C1D C2D C4D 125.7(6) . . ?
C3D C2D C4D 106.4(6) . . ?
N1D C3D C2D 160.8(12) . . ?
C57D C58D C59D 120.0 . . ?
C57D C58D C1D 116.5(3) . . ?
C59D C58D C1D 123.3(3) . . ?
C58D C57D C56D 120.0 . . ?
C58D C57D H57D 120.0 . . ?
C56D C57D H57D 120.0 . . ?
C61D C56D C57D 120.0 . . ?
C61D C56D C54D 119.1(4) . . ?
C57D C56D C54D 120.8(4) . . ?
C56D C61D C60D 120.0 . . ?
C56D C61D H61D 120.0 . . ?
C60D C61D H61D 120.0 . . ?
C61D C60D C59D 120.0 . . ?
C61D C60D C62D 124.1(6) . . ?
C59D C60D C62D 115.9(6) . . ?
C60D C59D C58D 120.0 . . ?
C60D C59D H59D 120.0 . . ?
C58D C59D H59D 120.0 . . ?
C65D C62D C64D 105.6(10) . . ?
C65D C62D C63D 112.9(12) . . ?
C64D C62D C63D 111.7(10) . . ?
C65D C62D C60D 100.5(10) . . ?
C64D C62D C60D 108.9(9) . . ?
C63D C62D C60D 116.3(16) . . ?
C62D C63D H63D 109.5 . . ?
C62D C63D H63E 109.5 . . ?
H63D C63D H63E 109.5 . . ?
C62D C63D H63F 109.5 . . ?
H63D C63D H63F 109.5 . . ?
H63E C63D H63F 109.5 . . ?
C62D C64D H64D 109.5 . . ?
C62D C64D H64E 109.5 . . ?
H64D C64D H64E 109.5 . . ?
C62D C64D H64F 109.5 . . ?
H64D C64D H64F 109.5 . . ?
H64E C64D H64F 109.5 . . ?
C62D C65D H65D 109.5 . . ?
C62D C65D H65E 109.5 . . ?
H65D C65D H65E 109.5 . . ?
C62D C65D H65F 109.5 . . ?
H65D C65D H65F 109.5 . . ?
H65E C65D H65F 109.5 . . ?
C54D C53D C45D 132.0(5) . . ?
C54D C53D H53D 114.0 . . ?
C45D C53D H53D 114.0 . . ?
C53D C54D C55D 124.0(7) . . ?
C53D C54D C56D 124.0(6) . . ?
C55D C54D C56D 111.9(7) . . ?
N5D C55D C54D 174.2(12) . . ?
C44D C45D C46D 120.0 . . ?
C44D C45D C53D 116.0(3) . . ?
C46D C45D C53D 124.0(3) . . ?
C43D C44D C45D 120.0 . . ?
C43D C44D H44D 120.0 . . ?
C45D C44D H44D 120.0 . . ?
C44D C43D C48D 120.0 . . ?
C44D C43D C41D 119.1(4) . . ?
C48D C43D C41D 120.9(4) . . ?
C43D C48D C47D 120.0 . . ?
C43D C48D H48D 120.0 . . ?
C47D C48D H48D 120.0 . . ?
C46D C47D C48D 120.0 . . ?
C46D C47D C49D 118.1(6) . . ?
C48D C47D C49D 121.8(6) . . ?
C47D C46D C45D 120.0 . . ?
C47D C46D H46D 120.0 . . ?
C45D C46D H46D 120.0 . . ?
C52D C49D C50D 117.2(11) . . ?
C52D C49D C51D 108.9(13) . . ?
C50D C49D C51D 104.2(10) . . ?
C52D C49D C47D 99.0(11) . . ?
C50D C49D C47D 108.6(9) . . ?
C51D C49D C47D 119.8(16) . . ?
C49D C50D H50D 109.5 . . ?
C49D C50D H50E 109.5 . . ?
H50D C50D H50E 109.5 . . ?
C49D C50D H50F 109.5 . . ?
H50D C50D H50F 109.5 . . ?
H50E C50D H50F 109.5 . . ?
C49D C51D H51D 109.5 . . ?
C49D C51D H51E 109.5 . . ?
H51D C51D H51E 109.5 . . ?
C49D C51D H51F 109.5 . . ?
H51D C51D H51F 109.5 . . ?
H51E C51D H51F 109.5 . . ?
C49D C52D H52D 109.5 . . ?
C49D C52D H52E 109.5 . . ?
H52D C52D H52E 109.5 . . ?
C49D C52D H52F 109.5 . . ?
H52D C52D H52F 109.5 . . ?
H52E C52D H52F 109.5 . . ?
C41D C40D C32D 131.5(5) . . ?
C41D C40D H40D 114.2 . . ?
C32D C40D H40D 114.2 . . ?
C40D C41D C42D 117.7(10) . . ?
C40D C41D C43D 125.1(6) . . ?
C42D C41D C43D 116.6(10) . . ?
N4D C42D C41D 167(2) . . ?
C31D C32D C33D 120.0 . . ?
C31D C32D C40D 115.8(3) . . ?
C33D C32D C40D 124.1(3) . . ?
C30D C31D C32D 120.0 . . ?
C30D C31D H31D 120.0 . . ?
C32D C31D H31D 120.0 . . ?
C31D C30D C35D 120.0 . . ?
C31D C30D C28D 119.9(4) . . ?
C35D C30D C28D 120.0(4) . . ?
C34D C35D C30D 120.0 . . ?
C34D C35D H35D 120.0 . . ?
C30D C35D H35D 120.0 . . ?
C35D C34D C33D 120.0 . . ?
C35D C34D C36D 120.5(9) . . ?
C33D C34D C36D 119.5(9) . . ?
C34D C33D C32D 120.0 . . ?
C34D C33D H33D 120.0 . . ?
C32D C33D H33D 120.0 . . ?
C38D C36D C39D 116(2) . . ?
C38D C36D C37D 107.4(19) . . ?
C39D C36D C37D 105.9(17) . . ?
C38D C36D C34D 106(3) . . ?
C39D C36D C34D 119(3) . . ?
C37D C36D C34D 102(2) . . ?
C36D C37D H37D 109.6 . . ?
C36D C37D H37E 109.3 . . ?
H37D C37D H37E 109.5 . . ?
C36D C37D H37F 109.6 . . ?
H37D C37D H37F 109.5 . . ?
H37E C37D H37F 109.5 . . ?
C36D C38D H38D 108.3 . . ?
C36D C38D H38E 110.2 . . ?
H38D C38D H38E 109.5 . . ?
C36D C38D H38F 109.9 . . ?
H38D C38D H38F 109.5 . . ?
H38E C38D H38F 109.5 . . ?
C36D C39D H39D 109.9 . . ?
C36D C39D H39E 108.9 . . ?
H39D C39D H39E 109.5 . . ?
C36D C39D H39F 109.6 . . ?
H39D C39D H39F 109.5 . . ?
H39E C39D H39F 109.5 . . ?
C28D C27D C19D 132.9(5) . . ?
C28D C27D H27D 113.5 . . ?
C19D C27D H27D 113.5 . . ?
C27D C28D C29D 121.7(18) . . ?
C27D C28D C30D 123.8(6) . . ?
C29D C28D C30D 114.4(18) . . ?
N3D C29D C28D 175(8) . . ?
C18D C19D C20D 120.0 . . ?
C18D C19D C27D 116.1(4) . . ?
C20D C19D C27D 123.9(4) . . ?
C19D C18D C17D 120.0 . . ?
C19D C18D H18D 120.0 . . ?
C17D C18D H18D 120.0 . . ?
C22D C17D C18D 120.0 . . ?
C22D C17D C15D 120.3(4) . . ?
C18D C17D C15D 119.7(4) . . ?
C17D C22D C21D 120.0 . . ?
C17D C22D H22D 120.0 . . ?
C21D C22D H22D 120.0 . . ?
C20D C21D C22D 120.0 . . ?
C20D C21D C23D 116.2(6) . . ?
C22D C21D C23D 120.4(6) . . ?
C21D C20D C19D 120.0 . . ?
C21D C20D H20D 120.0 . . ?
C19D C20D H20D 120.0 . . ?
C24D C23D C26D 110.9(11) . . ?
C24D C23D C25D 113.9(9) . . ?
C26D C23D C25D 105.4(12) . . ?
C24D C23D C21D 120.1(9) . . ?
C26D C23D C21D 103.2(13) . . ?
C25D C23D C21D 101.9(8) . . ?
C23D C24D H24D 109.5 . . ?
C23D C24D H24E 109.5 . . ?
H24D C24D H24E 109.5 . . ?
C23D C24D H24F 109.5 . . ?
H24D C24D H24F 109.5 . . ?
H24E C24D H24F 109.5 . . ?
C23D C25D H25D 109.5 . . ?
C23D C25D H25E 109.5 . . ?
H25D C25D H25E 109.5 . . ?
C23D C25D H25F 109.5 . . ?
H25D C25D H25F 109.5 . . ?
H25E C25D H25F 109.5 . . ?
C23D C26D H26D 109.5 . . ?
C23D C26D H26E 109.5 . . ?
H26D C26D H26E 109.5 . . ?
C23D C26D H26F 109.5 . . ?
H26D C26D H26F 109.5 . . ?
H26E C26D H26F 109.5 . . ?
C15D C14D C6D 132.5(5) . . ?
C15D C14D H14D 113.7 . . ?
C6D C14D H14D 113.7 . . ?
C14D C15D C16D 120.2(14) . . ?
C14D C15D C17D 124.7(6) . . ?
C16D C15D C17D 115.0(15) . . ?
N2D C16D C15D 178(3) . . ?
C5D C6D C7D 120.0 . . ?
C5D C6D C14D 115.4(3) . . ?
C7D C6D C14D 124.5(3) . . ?
C4D C5D C6D 120.0 . . ?
C4D C5D H5D 120.0 . . ?
C6D C5D H5D 120.0 . . ?
C5D C4D C9D 120.0 . . ?
C5D C4D C2D 119.1(4) . . ?
C9D C4D C2D 120.9(4) . . ?
C8D C9D C4D 120.0 . . ?
C8D C9D H9D 120.0 . . ?
C4D C9D H9D 120.0 . . ?
C9D C8D C7D 120.0 . . ?
C9D C8D C10D 118.7(8) . . ?
C7D C8D C10D 121.3(8) . . ?
C8D C7D C6D 120.0 . . ?
C8D C7D H7D 120.0 . . ?
C6D C7D H7D 120.0 . . ?
C11D C10D C13D 109.3(15) . . ?
C11D C10D C12D 109.7(15) . . ?
C13D C10D C12D 109.8(17) . . ?
C11D C10D C8D 116.3(18) . . ?
C13D C10D C8D 108(3) . . ?
C12D C10D C8D 104(2) . . ?
C10D C11D H11D 109.5 . . ?
C10D C11D H11E 109.5 . . ?
H11D C11D H11E 109.5 . . ?
C10D C11D H11F 109.5 . . ?
H11D C11D H11F 109.5 . . ?
H11E C11D H11F 109.5 . . ?
C10D C12D H12D 109.5 . . ?
C10D C12D H12E 109.5 . . ?
H12D C12D H12E 109.5 . . ?
C10D C12D H12F 109.5 . . ?
H12D C12D H12F 109.5 . . ?
H12E C12D H12F 109.5 . . ?
C10D C13D H13D 109.5 . . ?
C10D C13D H13E 109.5 . . ?
H13D C13D H13E 109.5 . . ?
C10D C13D H13F 109.5 . . ?
H13D C13D H13F 109.5 . . ?
H13E C13D H13F 109.5 . . ?
C78 N6 C74 111.11(19) . . ?
C78 N6 C66 111.00(19) . . ?
C74 N6 C66 107.11(17) . . ?
C78 N6 C70 106.31(18) . . ?
C74 N6 C70 111.02(19) . . ?
C66 N6 C70 110.34(18) . . ?
C67 C66 N6 116.6(2) . . ?
C67 C66 H66A 108.1 . . ?
N6 C66 H66A 108.1 . . ?
C67 C66 H66B 108.1 . . ?
N6 C66 H66B 108.1 . . ?
H66A C66 H66B 107.3 . . ?
C66 C67 C68 111.4(2) . . ?
C66 C67 H67A 109.3 . . ?
C68 C67 H67A 109.3 . . ?
C66 C67 H67B 109.3 . . ?
C68 C67 H67B 109.3 . . ?
H67A C67 H67B 108.0 . . ?
C69 C68 C67 112.8(3) . . ?
C69 C68 H68A 109.0 . . ?
C67 C68 H68A 109.0 . . ?
C69 C68 H68B 109.0 . . ?
C67 C68 H68B 109.0 . . ?
H68A C68 H68B 107.8 . . ?
C68 C69 H69A 109.5 . . ?
C68 C69 H69B 109.5 . . ?
H69A C69 H69B 109.5 . . ?
C68 C69 H69C 109.5 . . ?
H69A C69 H69C 109.5 . . ?
H69B C69 H69C 109.5 . . ?
C71 C70 N6 116.3(2) . . ?
C71 C70 H70A 108.2 . . ?
N6 C70 H70A 108.2 . . ?
C71 C70 H70B 108.2 . . ?
N6 C70 H70B 108.2 . . ?
H70A C70 H70B 107.4 . . ?
C70 C71 C72 110.5(2) . . ?
C70 C71 H71A 109.6 . . ?
C72 C71 H71A 109.6 . . ?
C70 C71 H71B 109.6 . . ?
C72 C71 H71B 109.6 . . ?
H71A C71 H71B 108.1 . . ?
C73 C72 C71 112.7(3) . . ?
C73 C72 H72A 109.1 . . ?
C71 C72 H72A 109.1 . . ?
C73 C72 H72B 109.1 . . ?
C71 C72 H72B 109.1 . . ?
H72A C72 H72B 107.8 . . ?
C72 C73 H73A 109.5 . . ?
C72 C73 H73B 109.5 . . ?
H73A C73 H73B 109.5 . . ?
C72 C73 H73C 109.5 . . ?
H73A C73 H73C 109.5 . . ?
H73B C73 H73C 109.5 . . ?
N6 C74 C75 115.8(2) . . ?
N6 C74 H74A 108.3 . . ?
C75 C74 H74A 108.3 . . ?
N6 C74 H74B 108.3 . . ?
C75 C74 H74B 108.3 . . ?
H74A C74 H74B 107.4 . . ?
C76 C75 C74 111.6(2) . . ?
C76 C75 H75A 109.3 . . ?
C74 C75 H75A 109.3 . . ?
C76 C75 H75B 109.3 . . ?
C74 C75 H75B 109.3 . . ?
H75A C75 H75B 108.0 . . ?
C77D C76 C75 109.4(10) . . ?
C77 C76 C75 111.4(3) . . ?
C77D C76 H76C 109.8 . . ?
C75 C76 H76C 109.8 . . ?
C77D C76 H76D 109.8 . . ?
C75 C76 H76D 109.8 . . ?
H76C C76 H76D 108.2 . . ?
C77 C76 H76A 109.3 . . ?
C75 C76 H76A 109.3 . . ?
C77 C76 H76B 109.3 . . ?
C75 C76 H76B 109.3 . . ?
H76A C76 H76B 108.0 . . ?
C76 C77 H77A 109.5 . . ?
C76 C77 H77B 109.5 . . ?
H77A C77 H77B 109.5 . . ?
C76 C77 H77C 109.5 . . ?
H77A C77 H77C 109.5 . . ?
H77B C77 H77C 109.5 . . ?
C76 C77D H77D 109.5 . . ?
C76 C77D H77E 109.5 . . ?
H77D C77D H77E 109.5 . . ?
C76 C77D H77F 109.5 . . ?
H77D C77D H77F 109.5 . . ?
H77E C77D H77F 109.5 . . ?
N6 C78 C79 116.1(2) . . ?
N6 C78 H78A 108.3 . . ?
C79 C78 H78A 108.3 . . ?
N6 C78 H78B 108.3 . . ?
C79 C78 H78B 108.3 . . ?
H78A C78 H78B 107.4 . . ?
C78 C79 C80 110.4(2) . . ?
C78 C79 H79A 109.6 . . ?
C80 C79 H79A 109.6 . . ?
C78 C79 H79B 109.6 . . ?
C80 C79 H79B 109.6 . . ?
H79A C79 H79B 108.1 . . ?
C81 C80 C79 113.0(3) . . ?
C81 C80 H80A 109.0 . . ?
C79 C80 H80A 109.0 . . ?
C81 C80 H80B 109.0 . . ?
C79 C80 H80B 109.0 . . ?
H80A C80 H80B 107.8 . . ?
C80 C81 H81A 109.5 . . ?
C80 C81 H81B 109.5 . . ?
H81A C81 H81B 109.5 . . ?
C80 C81 H81C 109.5 . . ?
H81A C81 H81C 109.5 . . ?
H81B C81 H81C 109.5 . . ?
O2 P1 O3 115.8(5) . . ?
O2 P1 O1 109.9(6) . . ?
O3 P1 O1 110.3(5) . . ?
O2 P1 C82 107.8(4) . . ?
O3 P1 C82 109.4(4) . . ?
O1 P1 C82 102.8(5) . . ?
P1 O1 H1O 109.2 . . ?
C83 C82 P1 123.8(5) . . ?
C83 C82 H82 118.1 . . ?
P1 C82 H82 118.1 . . ?
C82 C83 C84 127.9(5) . . ?
C82 C83 H83 116.0 . . ?
C84 C83 H83 116.0 . . ?
C85 C84 C89 120.0 . . ?
C85 C84 C83 123.0(3) . . ?
C89 C84 C83 117.0(3) . . ?
C86 C85 C84 120.0 . . ?
C86 C85 H85 120.0 . . ?
C84 C85 H85 120.0 . . ?
C85 C86 C87 120.0 . . ?
C85 C86 H86 120.0 . . ?
C87 C86 H86 120.0 . . ?
C88 C87 C86 120.0 . . ?
C88 C87 H87 120.0 . . ?
C86 C87 H87 120.0 . . ?
C87 C88 C89 120.0 . . ?
C87 C88 H88 120.0 . . ?
C89 C88 H88 120.0 . . ?
C88 C89 C84 120.0 . . ?
C88 C89 H89 120.0 . . ?
C84 C89 H89 120.0 . . ?
O2D P1D O3D 120.6(15) . . ?
O2D P1D O1D 110.8(17) . . ?
O3D P1D O1D 107.2(15) . . ?
O2D P1D C82D 105.3(13) . . ?
O3D P1D C82D 107.8(13) . . ?
O1D P1D C82D 103.7(14) . . ?
P1D O1D H1OD 109.1 . . ?
C83D C82D P1D 127.3(17) . . ?
C83D C82D H82D 116.3 . . ?
P1D C82D H82D 116.3 . . ?
C82D C83D C84D 130.6(16) . . ?
C82D C83D H83D 114.7 . . ?
C84D C83D H83D 114.7 . . ?
C85D C84D C89D 120.0 . . ?
C85D C84D C83D 121.3(9) . . ?
C89D C84D C83D 118.6(9) . . ?
C86D C85D C84D 120.0 . . ?
C86D C85D H85D 120.0 . . ?
C84D C85D H85D 120.0 . . ?
C85D C86D C87D 120.0 . . ?
C85D C86D H86D 120.0 . . ?
C87D C86D H86D 120.0 . . ?
C88D C87D C86D 120.0 . . ?
C88D C87D H87D 120.0 . . ?
C86D C87D H87D 120.0 . . ?
C87D C88D C89D 120.0 . . ?
C87D C88D H88D 120.0 . . ?
C89D C88D H88D 120.0 . . ?
C88D C89D C84D 120.0 . . ?
C88D C89D H89D 120.0 . . ?
C84D C89D H89D 120.0 . . ?

loop_
_geom_bond_atom_site_label_1
_geom_bond_atom_site_label_2
_geom_bond_distance
_geom_bond_site_symmetry_2
_geom_bond_publ_flag
C1 C2 1.342(6) . ?
C1 C4 1.462(4) . ?
C1 H1 0.9500 . ?
C2 C3 1.452(8) . ?
C2 C58 1.496(5) . ?
C3 N1 1.124(6) . ?
C4 C5 1.3900 . ?
C4 C9 1.3900 . ?
C5 C6 1.3900 . ?
C5 H5 0.9500 . ?
C6 C7 1.3900 . ?
C6 C15 1.517(5) . ?
C7 C8 1.3900 . ?
C7 H7 0.9500 . ?
C8 C9 1.3900 . ?
C8 C10 1.560(8) . ?
C9 H9 0.9500 . ?
C10 C13 1.520(14) . ?
C10 C11 1.540(14) . ?
C10 C12 1.546(13) . ?
C11 H11A 0.9800 . ?
C11 H11B 0.9800 . ?
C11 H11C 0.9800 . ?
C12 H12A 0.9800 . ?
C12 H12B 0.9800 . ?
C12 H12C 0.9800 . ?
C13 H13A 0.9800 . ?
C13 H13B 0.9800 . ?
C13 H13C 0.9800 . ?
C14 C15 1.349(5) . ?
C14 C17 1.466(5) . ?
C14 H14 0.9500 . ?
C15 C16 1.446(10) . ?
C16 N2 1.148(8) . ?
C17 C18 1.3900 . ?
C17 C22 1.3900 . ?
C18 C19 1.3900 . ?
C18 H18 0.9500 . ?
C19 C20 1.3900 . ?
C19 C28 1.520(5) . ?
C20 C21 1.3900 . ?
C20 H20 0.9500 . ?
C21 C22 1.3900 . ?
C21 C23 1.582(7) . ?
C22 H22 0.9500 . ?
C23 C24 1.500(9) . ?
C23 C26 1.523(11) . ?
C23 C25 1.587(9) . ?
C24 H24A 0.9800 . ?
C24 H24B 0.9800 . ?
C24 H24C 0.9800 . ?
C25 H25A 0.9800 . ?
C25 H25B 0.9800 . ?
C25 H25C 0.9800 . ?
C26 H26A 0.9800 . ?
C26 H26B 0.9800 . ?
C26 H26C 0.9800 . ?
C27 C28 1.338(6) . ?
C27 C30 1.493(4) . ?
C27 H27 0.9500 . ?
C28 C29 1.455(11) . ?
C29 N3 1.139(11) . ?
C30 C31 1.3900 . ?
C30 C35 1.3900 . ?
C31 C32 1.3900 . ?
C31 H31 0.9500 . ?
C32 C33 1.3900 . ?
C32 C41 1.495(5) . ?
C33 C34 1.3900 . ?
C33 H33 0.9500 . ?
C34 C35 1.3900 . ?
C34 C36 1.553(8) . ?
C35 H35 0.9500 . ?
C36 C38 1.516(16) . ?
C36 C39 1.567(16) . ?
C36 C37 1.597(16) . ?
C37 H37A 0.9800 . ?
C37 H37B 0.9800 . ?
C37 H37C 0.9800 . ?
C38 H38A 0.9800 . ?
C38 H38B 0.9800 . ?
C38 H38C 0.9800 . ?
C39 H39A 0.9800 . ?
C39 H39B 0.9800 . ?
C39 H39C 0.9800 . ?
C40 C41 1.360(6) . ?
C40 C43 1.453(4) . ?
C40 H40 0.9500 . ?
C41 C42 1.440(9) . ?
C42 N4 1.147(8) . ?
C43 C44 1.3900 . ?
C43 C48 1.3900 . ?
C44 C45 1.3900 . ?
C44 H44 0.9500 . ?
C45 C46 1.3900 . ?
C45 C54 1.500(5) . ?
C46 C47 1.3900 . ?
C46 H46 0.9500 . ?
C47 C48 1.3900 . ?
C47 C49 1.553(8) . ?
C48 H48 0.9500 . ?
C49 C50 1.532(10) . ?
C49 C51 1.553(11) . ?
C49 C52 1.557(9) . ?
C50 H50A 0.9800 . ?
C50 H50B 0.9800 . ?
C50 H50C 0.9800 . ?
C51 H51Q 0.9800 . ?
C51 H51B 0.9800 . ?
C51 H51C 0.9800 . ?
C52 H52A 0.9800 . ?
C52 H52B 0.9800 . ?
C52 H52C 0.9800 . ?
C53 C54 1.335(6) . ?
C53 C56 1.474(4) . ?
C53 H53 0.9500 . ?
C54 C55 1.462(7) . ?
C55 N5 1.119(6) . ?
C56 C57 1.3900 . ?
C56 C61 1.3900 . ?
C57 C58 1.3900 . ?
C57 H57 0.9500 . ?
C58 C59 1.3900 . ?
C59 C60 1.3900 . ?
C59 H59 0.9500 . ?
C60 C61 1.3900 . ?
C60 C62 1.563(8) . ?
C61 H61 0.9500 . ?
C62 C63 1.515(11) . ?
C62 C64 1.526(11) . ?
C62 C65 1.538(10) . ?
C63 H63A 0.9800 . ?
C63 H63B 0.9800 . ?
C63 H63C 0.9800 . ?
C64 H64A 0.9800 . ?
C64 H64B 0.9800 . ?
C64 H64C 0.9800 . ?
C65 H65A 0.9800 . ?
C65 H65B 0.9800 . ?
C65 H65C 0.9800 . ?
C1D C2D 1.335(7) . ?
C1D C58D 1.456(5) . ?
C1D H1D 0.9500 . ?
C2D C3D 1.445(10) . ?
C2D C4D 1.497(7) . ?
C3D N1D 1.129(8) . ?
C58D C57D 1.3900 . ?
C58D C59D 1.3900 . ?
C57D C56D 1.3900 . ?
C57D H57D 0.9500 . ?
C56D C61D 1.3900 . ?
C56D C54D 1.506(7) . ?
C61D C60D 1.3900 . ?
C61D H61D 0.9500 . ?
C60D C59D 1.3900 . ?
C60D C62D 1.564(10) . ?
C59D H59D 0.9500 . ?
C62D C65D 1.532(13) . ?
C62D C64D 1.533(13) . ?
C62D C63D 1.562(13) . ?
C63D H63D 0.9800 . ?
C63D H63E 0.9800 . ?
C63D H63F 0.9800 . ?
C64D H64D 0.9800 . ?
C64D H64E 0.9800 . ?
C64D H64F 0.9800 . ?
C65D H65D 0.9800 . ?
C65D H65E 0.9800 . ?
C65D H65F 0.9800 . ?
C53D C54D 1.317(7) . ?
C53D C45D 1.473(5) . ?
C53D H53D 0.9500 . ?
C54D C55D 1.458(9) . ?
C55D N5D 1.150(9) . ?
C45D C44D 1.3900 . ?
C45D C46D 1.3900 . ?
C44D C43D 1.3900 . ?
C44D H44D 0.9500 . ?
C43D C48D 1.3900 . ?
C43D C41D 1.517(7) . ?
C48D C47D 1.3900 . ?
C48D H48D 0.9500 . ?
C47D C46D 1.3900 . ?
C47D C49D 1.556(10) . ?
C46D H46D 0.9500 . ?
C49D C52D 1.506(13) . ?
C49D C50D 1.519(12) . ?
C49D C51D 1.536(13) . ?
C50D H50D 0.9800 . ?
C50D H50E 0.9800 . ?
C50D H50F 0.9800 . ?
C51D H51D 0.9800 . ?
C51D H51E 0.9800 . ?
C51D H51F 0.9800 . ?
C52D H52D 0.9800 . ?
C52D H52E 0.9800 . ?
C52D H52F 0.9800 . ?
C40D C41D 1.351(7) . ?
C40D C32D 1.459(6) . ?
C40D H40D 0.9500 . ?
C41D C42D 1.449(11) . ?
C42D N4D 1.145(10) . ?
C32D C31D 1.3900 . ?
C32D C33D 1.3900 . ?
C31D C30D 1.3900 . ?
C31D H31D 0.9500 . ?
C30D C35D 1.3900 . ?
C30D C28D 1.529(7) . ?
C35D C34D 1.3900 . ?
C35D H35D 0.9500 . ?
C34D C33D 1.3900 . ?
C34D C36D 1.553(10) . ?
C33D H33D 0.9500 . ?
C36D C38D 1.45(2) . ?
C36D C39D 1.47(2) . ?
C36D C37D 1.51(2) . ?
C37D H37D 0.9800 . ?
C37D H37E 0.9800 . ?
C37D H37F 0.9800 . ?
C38D H38D 0.9800 . ?
C38D H38E 0.9800 . ?
C38D H38F 0.9800 . ?
C39D H39D 0.9800 . ?
C39D H39E 0.9800 . ?
C39D H39F 0.9800 . ?
C27D C28D 1.342(7) . ?
C27D C19D 1.472(6) . ?
C27D H27D 0.9500 . ?
C28D C29D 1.450(13) . ?
C29D N3D 1.137(12) . ?
C19D C18D 1.3900 . ?
C19D C20D 1.3900 . ?
C18D C17D 1.3900 . ?
C18D H18D 0.9500 . ?
C17D C22D 1.3900 . ?
C17D C15D 1.514(7) . ?
C22D C21D 1.3900 . ?
C22D H22D 0.9500 . ?
C21D C20D 1.3900 . ?
C21D C23D 1.582(9) . ?
C20D H20D 0.9500 . ?
C23D C24D 1.513(11) . ?
C23D C26D 1.556(14) . ?
C23D C25D 1.568(11) . ?
C24D H24D 0.9800 . ?
C24D H24E 0.9800 . ?
C24D H24F 0.9800 . ?
C25D H25D 0.9800 . ?
C25D H25E 0.9800 . ?
C25D H25F 0.9800 . ?
C26D H26D 0.9800 . ?
C26D H26E 0.9800 . ?
C26D H26F 0.9800 . ?
C14D C15D 1.336(8) . ?
C14D C6D 1.478(5) . ?
C14D H14D 0.9500 . ?
C15D C16D 1.444(12) . ?
C16D N2D 1.138(11) . ?
C6D C5D 1.3900 . ?
C6D C7D 1.3900 . ?
C5D C4D 1.3900 . ?
C5D H5D 0.9500 . ?
C4D C9D 1.3900 . ?
C9D C8D 1.3900 . ?
C9D H9D 0.9500 . ?
C8D C7D 1.3900 . ?
C8D C10D 1.562(10) . ?
C7D H7D 0.9500 . ?
C10D C11D 1.501(18) . ?
C10D C13D 1.505(18) . ?
C10D C12D 1.513(18) . ?
C11D H11D 0.9800 . ?
C11D H11E 0.9800 . ?
C11D H11F 0.9800 . ?
C12D H12D 0.9800 . ?
C12D H12E 0.9800 . ?
C12D H12F 0.9800 . ?
C13D H13D 0.9800 . ?
C13D H13E 0.9800 . ?
C13D H13F 0.9800 . ?
N6 C78 1.509(3) . ?
N6 C74 1.516(3) . ?
N6 C66 1.527(3) . ?
N6 C70 1.529(3) . ?
C66 C67 1.495(3) . ?
C66 H66A 0.9900 . ?
C66 H66B 0.9900 . ?
C67 C68 1.521(3) . ?
C67 H67A 0.9900 . ?
C67 H67B 0.9900 . ?
C68 C69 1.501(4) . ?
C68 H68A 0.9900 . ?
C68 H68B 0.9900 . ?
C69 H69A 0.9800 . ?
C69 H69B 0.9800 . ?
C69 H69C 0.9800 . ?
C70 C71 1.499(4) . ?
C70 H70A 0.9900 . ?
C70 H70B 0.9900 . ?
C71 C72 1.526(3) . ?
C71 H71A 0.9900 . ?
C71 H71B 0.9900 . ?
C72 C73 1.505(4) . ?
C72 H72A 0.9900 . ?
C72 H72B 0.9900 . ?
C73 H73A 0.9800 . ?
C73 H73B 0.9800 . ?
C73 H73C 0.9800 . ?
C74 C75 1.521(4) . ?
C74 H74A 0.9900 . ?
C74 H74B 0.9900 . ?
C75 C76 1.517(4) . ?
C75 H75A 0.9900 . ?
C75 H75B 0.9900 . ?
C76 C77D 1.405(15) . ?
C76 C77 1.501(5) . ?
C76 H76C 0.9900 . ?
C76 H76D 0.9900 . ?
C76 H76A 0.9900 . ?
C76 H76B 0.9900 . ?
C77 H77A 0.9800 . ?
C77 H77B 0.9800 . ?
C77 H77C 0.9800 . ?
C77D H77D 0.9800 . ?
C77D H77E 0.9800 . ?
C77D H77F 0.9800 . ?
C78 C79 1.519(3) . ?
C78 H78A 0.9900 . ?
C78 H78B 0.9900 . ?
C79 C80 1.521(4) . ?
C79 H79A 0.9900 . ?
C79 H79B 0.9900 . ?
C80 C81 1.501(4) . ?
C80 H80A 0.9900 . ?
C80 H80B 0.9900 . ?
C81 H81A 0.9800 . ?
C81 H81B 0.9800 . ?
C81 H81C 0.9800 . ?
P1 O2 1.483(5) . ?
P1 O3 1.498(5) . ?
P1 O1 1.556(5) . ?
P1 C82 1.808(5) . ?
O1 H1O 0.8400 . ?
C82 C83 1.304(5) . ?
C82 H82 0.9500 . ?
C83 C84 1.474(5) . ?
C83 H83 0.9500 . ?
C84 C85 1.3900 . ?
C84 C89 1.3900 . ?
C85 C86 1.3900 . ?
C85 H85 0.9500 . ?
C86 C87 1.3900 . ?
C86 H86 0.9500 . ?
C87 C88 1.3900 . ?
C87 H87 0.9500 . ?
C88 C89 1.3900 . ?
C88 H88 0.9500 . ?
C89 H89 0.9500 . ?
P1D O2D 1.474(14) . ?
P1D O3D 1.507(13) . ?
P1D O1D 1.567(13) . ?
P1D C82D 1.795(14) . ?
O1D H1OD 0.8400 . ?
C82D C83D 1.281(14) . ?
C82D H82D 0.9500 . ?
C83D C84D 1.475(12) . ?
C83D H83D 0.9500 . ?
C84D C85D 1.3900 . ?
C84D C89D 1.3900 . ?
C85D C86D 1.3900 . ?
C85D H85D 0.9500 . ?
C86D C87D 1.3900 . ?
C86D H86D 0.9500 . ?
C87D C88D 1.3900 . ?
C87D H87D 0.9500 . ?
C88D C89D 1.3900 . ?
C88D H88D 0.9500 . ?
C89D H89D 0.9500 . ?

loop_
_geom_hbond_atom_site_label_D
_geom_hbond_atom_site_label_H
_geom_hbond_atom_site_label_A
_geom_hbond_distance_DH
_geom_hbond_distance_HA
_geom_hbond_distance_DA
_geom_hbond_angle_DHA
_geom_hbond_site_symmetry_A
_geom_hbond_publ_flag
C66 H66A N4D^b 0.99 2.54 3.475(10) 156.6 2_566 yes
C70 H70A O2^a 0.99 2.19 3.134(6) 159.9 . yes
C70 H70A O2D^b 0.99 2.48 3.43(2) 159.3 . yes
C71 H71B N2D^b 0.99 2.69 3.536(14) 143.8 2_676 yes
C74 H74A N4^a 0.99 2.39 3.337(9) 160.3 2_566 yes
C74 H74A N4D^b 0.99 2.52 3.455(12) 156.7 2_566 yes
C78 H78A O2^a 0.99 2.37 3.266(10) 149.6 . yes
C78 H78A O2D^b 0.99 2.51 3.44(3) 155.4 . yes
O1^a H1O^a O3^a 0.84 1.73 2.533(12) 159.3 2_666 yes
O1D^b H1OD^b O3D^b 0.84 1.57 2.21(4) 131.4 2_666 yes

loop_
_geom_torsion_atom_site_label_1
_geom_torsion_atom_site_label_2
_geom_torsion_atom_site_label_3
_geom_torsion_atom_site_label_4
_geom_torsion
_geom_torsion_site_symmetry_1
_geom_torsion_site_symmetry_2
_geom_torsion_site_symmetry_3
_geom_torsion_site_symmetry_4
_geom_torsion_publ_flag
C4 C1 C2 C3 -21.4(12) . . . . ?
C4 C1 C2 C58 -177.4(5) . . . . ?
C1 C2 C3 N1 170(3) . . . . ?
C58 C2 C3 N1 -30(3) . . . . ?
C2 C1 C4 C5 158.0(6) . . . . ?
C2 C1 C4 C9 -21.7(8) . . . . ?
C9 C4 C5 C6 0.0 . . . . ?
C1 C4 C5 C6 -179.7(3) . . . . ?
C4 C5 C6 C7 0.0 . . . . ?
C4 C5 C6 C15 178.8(5) . . . . ?
C5 C6 C7 C8 0.0 . . . . ?
C15 C6 C7 C8 -178.8(5) . . . . ?
C6 C7 C8 C9 0.0 . . . . ?
C6 C7 C8 C10 176.6(11) . . . . ?
C7 C8 C9 C4 0.0 . . . . ?
C10 C8 C9 C4 -176.7(11) . . . . ?
C5 C4 C9 C8 0.0 . . . . ?
C1 C4 C9 C8 179.7(4) . . . . ?
C9 C8 C10 C13 -53.4(13) . . . . ?
C7 C8 C10 C13 130.0(13) . . . . ?
C9 C8 C10 C11 -174.2(9) . . . . ?
C7 C8 C10 C11 9.1(17) . . . . ?
C9 C8 C10 C12 69.2(12) . . . . ?
C7 C8 C10 C12 -107.5(12) . . . . ?
C17 C14 C15 C16 -2(3) . . . . ?
C17 C14 C15 C6 -179.5(5) . . . . ?
C5 C6 C15 C14 13.0(9) . . . . ?
C7 C6 C15 C14 -168.2(5) . . . . ?
C5 C6 C15 C16 -164(3) . . . . ?
C7 C6 C15 C16 14(3) . . . . ?
C15 C14 C17 C18 163.1(6) . . . . ?
C15 C14 C17 C22 -18.0(7) . . . . ?
C22 C17 C18 C19 0.0 . . . . ?
C14 C17 C18 C19 178.9(4) . . . . ?
C17 C18 C19 C20 0.0 . . . . ?
C17 C18 C19 C28 -177.1(5) . . . . ?
C18 C19 C20 C21 0.0 . . . . ?
C28 C19 C20 C21 177.2(5) . . . . ?
C19 C20 C21 C22 0.0 . . . . ?
C19 C20 C21 C23 -165.5(9) . . . . ?
C20 C21 C22 C17 0.0 . . . . ?
C23 C21 C22 C17 166.3(8) . . . . ?
C18 C17 C22 C21 0.0 . . . . ?
C14 C17 C22 C21 -178.8(4) . . . . ?
C20 C21 C23 C24 -127.5(6) . . . . ?
C22 C21 C23 C24 66.5(7) . . . . ?
C20 C21 C23 C26 -5.3(11) . . . . ?
C22 C21 C23 C26 -171.3(8) . . . . ?
C20 C21 C23 C25 115.9(6) . . . . ?
C22 C21 C23 C25 -50.1(8) . . . . ?
C30 C27 C28 C29 -1(4) . . . . ?
C30 C27 C28 C19 -179.9(5) . . . . ?
C18 C19 C28 C27 2.8(9) . . . . ?
C20 C19 C28 C27 -174.4(6) . . . . ?
C18 C19 C28 C29 -176(3) . . . . ?
C20 C19 C28 C29 7(4) . . . . ?
C28 C27 C30 C31 169.9(5) . . . . ?
C28 C27 C30 C35 -11.5(7) . . . . ?
C35 C30 C31 C32 0.0 . . . . ?
C27 C30 C31 C32 178.6(4) . . . . ?
C30 C31 C32 C33 0.0 . . . . ?
C30 C31 C32 C41 -178.7(5) . . . . ?
C31 C32 C33 C34 0.0 . . . . ?
C41 C32 C33 C34 178.7(5) . . . . ?
C32 C33 C34 C35 0.0 . . . . ?
C32 C33 C34 C36 176.5(13) . . . . ?
C33 C34 C35 C30 0.0 . . . . ?
C36 C34 C35 C30 -176.5(12) . . . . ?
C31 C30 C35 C34 0.0 . . . . ?
C27 C30 C35 C34 -178.5(4) . . . . ?
C35 C34 C36 C38 -58.1(15) . . . . ?
C33 C34 C36 C38 125.4(12) . . . . ?
C35 C34 C36 C39 179.2(11) . . . . ?
C33 C34 C36 C39 2.7(17) . . . . ?
C35 C34 C36 C37 65.8(14) . . . . ?
C33 C34 C36 C37 -110.7(13) . . . . ?
C43 C40 C41 C42 6.6(15) . . . . ?
C43 C40 C41 C32 -178.5(5) . . . . ?
C33 C32 C41 C40 -160.9(6) . . . . ?
C31 C32 C41 C40 17.8(10) . . . . ?
C33 C32 C41 C42 14.1(13) . . . . ?
C31 C32 C41 C42 -167.2(11) . . . . ?
C40 C41 C42 N4 -139(12) . . . . ?
C32 C41 C42 N4 45(13) . . . . ?
C41 C40 C43 C44 163.8(6) . . . . ?
C41 C40 C43 C48 -14.6(7) . . . . ?
C48 C43 C44 C45 0.0 . . . . ?
C40 C43 C44 C45 -178.5(3) . . . . ?
C43 C44 C45 C46 0.0 . . . . ?
C43 C44 C45 C54 178.9(4) . . . . ?
C44 C45 C46 C47 0.0 . . . . ?
C54 C45 C46 C47 -178.9(5) . . . . ?
C45 C46 C47 C48 0.0 . . . . ?
C45 C46 C47 C49 170.8(8) . . . . ?
C46 C47 C48 C43 0.0 . . . . ?
C49 C47 C48 C43 -170.7(8) . . . . ?
C44 C43 C48 C47 0.0 . . . . ?
C40 C43 C48 C47 178.3(4) . . . . ?
C46 C47 C49 C50 178.9(6) . . . . ?
C48 C47 C49 C50 -10.3(11) . . . . ?
C46 C47 C49 C51 59.3(8) . . . . ?
C48 C47 C49 C51 -129.9(6) . . . . ?
C46 C47 C49 C52 -57.3(8) . . . . ?
C48 C47 C49 C52 113.5(8) . . . . ?
C56 C53 C54 C55 -0.2(11) . . . . ?
C56 C53 C54 C45 -174.0(5) . . . . ?
C44 C45 C54 C53 24.9(9) . . . . ?
C46 C45 C54 C53 -156.2(6) . . . . ?
C44 C45 C54 C55 -149.5(5) . . . . ?
C46 C45 C54 C55 29.3(8) . . . . ?
C54 C53 C56 C57 150.9(6) . . . . ?
C54 C53 C56 C61 -21.8(7) . . . . ?
C61 C56 C57 C58 0.0 . . . . ?
C53 C56 C57 C58 -173.0(3) . . . . ?
C56 C57 C58 C59 0.0 . . . . ?
C56 C57 C58 C2 175.7(5) . . . . ?
C1 C2 C58 C57 8.3(11) . . . . ?
C3 C2 C58 C57 -150.8(5) . . . . ?
C1 C2 C58 C59 -176.0(7) . . . . ?
C3 C2 C58 C59 24.9(8) . . . . ?
C57 C58 C59 C60 0.0 . . . . ?
C2 C58 C59 C60 -175.7(5) . . . . ?
C58 C59 C60 C61 0.0 . . . . ?
C58 C59 C60 C62 179.4(8) . . . . ?
C59 C60 C61 C56 0.0 . . . . ?
C62 C60 C61 C56 -179.5(8) . . . . ?
C57 C56 C61 C60 0.0 . . . . ?
C53 C56 C61 C60 172.5(4) . . . . ?
C61 C60 C62 C63 -156.2(7) . . . . ?
C59 C60 C62 C63 24.4(10) . . . . ?
C61 C60 C62 C64 77.2(8) . . . . ?
C59 C60 C62 C64 -102.2(7) . . . . ?
C61 C60 C62 C65 -42.5(10) . . . . ?
C59 C60 C62 C65 138.0(6) . . . . ?
C58D C1D C2D C3D -27.6(17) . . . . ?
C58D C1D C2D C4D 177.8(7) . . . . ?
C1D C2D C3D N1D -174(3) . . . . ?
C4D C2D C3D N1D -16(4) . . . . ?
C2D C1D C58D C57D -155.0(9) . . . . ?
C2D C1D C58D C59D 19.9(11) . . . . ?
C59D C58D C57D C56D 0.0 . . . . ?
C1D C58D C57D C56D 175.0(5) . . . . ?
C58D C57D C56D C61D 0.0 . . . . ?
C58D C57D C56D C54D -175.7(7) . . . . ?
C57D C56D C61D C60D 0.0 . . . . ?
C54D C56D C61D C60D 175.7(7) . . . . ?
C56D C61D C60D C59D 0.0 . . . . ?
C56D C61D C60D C62D -178.9(11) . . . . ?
C61D C60D C59D C58D 0.0 . . . . ?
C62D C60D C59D C58D 179.0(10) . . . . ?
C57D C58D C59D C60D 0.0 . . . . ?
C1D C58D C59D C60D -174.7(5) . . . . ?
C61D C60D C62D C65D -8.9(12) . . . . ?
C59D C60D C62D C65D 172.2(7) . . . . ?
C61D C60D C62D C64D 101.7(9) . . . . ?
C59D C60D C62D C64D -77.2(10) . . . . ?
C61D C60D C62D C63D -131.0(11) . . . . ?
C59D C60D C62D C63D 50.1(14) . . . . ?
C45D C53D C54D C55D -5.3(16) . . . . ?
C45D C53D C54D C56D 175.3(6) . . . . ?
C61D C56D C54D C53D -175.8(8) . . . . ?
C57D C56D C54D C53D -0.1(13) . . . . ?
C61D C56D C54D C55D 4.8(11) . . . . ?
C57D C56D C54D C55D -179.5(7) . . . . ?
C54D C53D C45D C44D -169.5(8) . . . . ?
C54D C53D C45D C46D 9.3(10) . . . . ?
C46D C45D C44D C43D 0.0 . . . . ?
C53D C45D C44D C43D 178.8(5) . . . . ?
C45D C44D C43D C48D 0.0 . . . . ?
C45D C44D C43D C41D -178.9(7) . . . . ?
C44D C43D C48D C47D 0.0 . . . . ?
C41D C43D C48D C47D 178.9(7) . . . . ?
C43D C48D C47D C46D 0.0 . . . . ?
C43D C48D C47D C49D 175.7(11) . . . . ?
C48D C47D C46D C45D 0.0 . . . . ?
C49D C47D C46D C45D -175.8(10) . . . . ?
C44D C45D C46D C47D 0.0 . . . . ?
C53D C45D C46D C47D -178.7(5) . . . . ?
C46D C47D C49D C52D -96.7(9) . . . . ?
C48D C47D C49D C52D 87.5(10) . . . . ?
C46D C47D C49D C50D 140.5(8) . . . . ?
C48D C47D C49D C50D -35.2(13) . . . . ?
C46D C47D C49D C51D 21.1(14) . . . . ?
C48D C47D C49D C51D -154.6(10) . . . . ?
C32D C40D C41D C42D 12(2) . . . . ?
C32D C40D C41D C43D -176.6(7) . . . . ?
C44D C43D C41D C40D -4.5(13) . . . . ?
C48D C43D C41D C40D 176.6(8) . . . . ?
C44D C43D C41D C42D 167.1(16) . . . . ?
C48D C43D C41D C42D -11.7(18) . . . . ?
C40D C41D C42D N4D -136(12) . . . . ?
C43D C41D C42D N4D 52(14) . . . . ?
C41D C40D C32D C31D -169.2(8) . . . . ?
C41D C40D C32D C33D 11.7(11) . . . . ?
C33D C32D C31D C30D 0.0 . . . . ?
C40D C32D C31D C30D -179.1(5) . . . . ?
C32D C31D C30D C35D 0.0 . . . . ?
C32D C31D C30D C28D 177.5(7) . . . . ?
C31D C30D C35D C34D 0.0 . . . . ?
C28D C30D C35D C34D -177.5(7) . . . . ?
C30D C35D C34D C33D 0.0 . . . . ?
C30D C35D C34D C36D 179.0(17) . . . . ?
C35D C34D C33D C32D 0.0 . . . . ?
C36D C34D C33D C32D -179.0(17) . . . . ?
C31D C32D C33D C34D 0.0 . . . . ?
C40D C32D C33D C34D 179.0(6) . . . . ?
C35D C34D C36D C38D -37(2) . . . . ?
C33D C34D C36D C38D 141.6(16) . . . . ?
C35D C34D C36D C39D -169.3(17) . . . . ?
C33D C34D C36D C39D 10(3) . . . . ?
C35D C34D C36D C37D 75.0(17) . . . . ?
C33D C34D C36D C37D -106.1(17) . . . . ?
C19D C27D C28D C29D 2(5) . . . . ?
C19D C27D C28D C30D 179.6(7) . . . . ?
C31D C30D C28D C27D -3.8(12) . . . . ?
C35D C30D C28D C27D 173.7(8) . . . . ?
C31D C30D C28D C29D 173(5) . . . . ?
C35D C30D C28D C29D -9(5) . . . . ?
C28D C27D C19D C18D -176.2(8) . . . . ?
C28D C27D C19D C20D 5.5(10) . . . . ?
C20D C19D C18D C17D 0.0 . . . . ?
C27D C19D C18D C17D -178.3(5) . . . . ?
C19D C18D C17D C22D 0.0 . . . . ?
C19D C18D C17D C15D 178.5(7) . . . . ?
C18D C17D C22D C21D 0.0 . . . . ?
C15D C17D C22D C21D -178.5(7) . . . . ?
C17D C22D C21D C20D 0.0 . . . . ?
C17D C22D C21D C23D -158.5(12) . . . . ?
C22D C21D C20D C19D 0.0 . . . . ?
C23D C21D C20D C19D 159.4(11) . . . . ?
C18D C19D C20D C21D 0.0 . . . . ?
C27D C19D C20D C21D 178.2(6) . . . . ?
C20D C21D C23D C24D -66.9(11) . . . . ?
C22D C21D C23D C24D 92.5(10) . . . . ?
C20D C21D C23D C26D 57.1(13) . . . . ?
C22D C21D C23D C26D -143.6(12) . . . . ?
C20D C21D C23D C25D 166.2(8) . . . . ?
C22D C21D C23D C25D -34.5(12) . . . . ?
C6D C14D C15D C16D -1(4) . . . . ?
C6D C14D C15D C17D 176.8(6) . . . . ?
C22D C17D C15D C14D 161.2(9) . . . . ?
C18D C17D C15D C14D -17.3(13) . . . . ?
C22D C17D C15D C16D -21(4) . . . . ?
C18D C17D C15D C16D 160(4) . . . . ?
C15D C14D C6D C5D -157.4(8) . . . . ?
C15D C14D C6D C7D 20.2(10) . . . . ?
C7D C6D C5D C4D 0.0 . . . . ?
C14D C6D C5D C4D 177.7(4) . . . . ?
C6D C5D C4D C9D 0.0 . . . . ?
C6D C5D C4D C2D -179.6(7) . . . . ?
C1D C2D C4D C5D -25.9(15) . . . . ?
C3D C2D C4D C5D 175.8(6) . . . . ?
C1D C2D C4D C9D 154.5(9) . . . . ?
C3D C2D C4D C9D -3.8(11) . . . . ?
C5D C4D C9D C8D 0.0 . . . . ?
C2D C4D C9D C8D 179.6(7) . . . . ?
C4D C9D C8D C7D 0.0 . . . . ?
C4D C9D C8D C10D 179.8(15) . . . . ?
C9D C8D C7D C6D 0.0 . . . . ?
C10D C8D C7D C6D -179.8(15) . . . . ?
C5D C6D C7D C8D 0.0 . . . . ?
C14D C6D C7D C8D -177.5(5) . . . . ?
C9D C8D C10D C11D -171.1(14) . . . . ?
C7D C8D C10D C11D 9(3) . . . . ?
C9D C8D C10D C13D -48.2(18) . . . . ?
C7D C8D C10D C13D 131.7(17) . . . . ?
C9D C8D C10D C12D 68.3(16) . . . . ?
C7D C8D C10D C12D -111.9(16) . . . . ?
C78 N6 C66 C67 -55.1(3) . . . . ?
C74 N6 C66 C67 -176.5(2) . . . . ?
C70 N6 C66 C67 62.5(3) . . . . ?
N6 C66 C67 C68 -178.9(2) . . . . ?
C66 C67 C68 C69 179.5(2) . . . . ?
C78 N6 C70 C71 -171.2(2) . . . . ?
C74 N6 C70 C71 -50.2(3) . . . . ?
C66 N6 C70 C71 68.4(3) . . . . ?
N6 C70 C71 C72 178.0(2) . . . . ?
C70 C71 C72 C73 -173.0(3) . . . . ?
C78 N6 C74 C75 56.2(3) . . . . ?
C66 N6 C74 C75 177.6(2) . . . . ?
C70 N6 C74 C75 -61.9(3) . . . . ?
N6 C74 C75 C76 177.3(2) . . . . ?
C74 C75 C76 C77D 83.8(9) . . . . ?
C74 C75 C76 C77 -79.1(3) . . . . ?
C74 N6 C78 C79 54.1(3) . . . . ?
C66 N6 C78 C79 -65.0(3) . . . . ?
C70 N6 C78 C79 175.0(2) . . . . ?
N6 C78 C79 C80 177.6(2) . . . . ?
C78 C79 C80 C81 168.0(3) . . . . ?
O2 P1 C82 C83 -105.3(9) . . . . ?
O3 P1 C82 C83 21.4(10) . . . . ?
O1 P1 C82 C83 138.6(10) . . . . ?
P1 C82 C83 C84 174.7(7) . . . . ?
C82 C83 C84 C85 5.8(12) . . . . ?
C82 C83 C84 C89 -174.3(8) . . . . ?
C89 C84 C85 C86 0.0 . . . . ?
C83 C84 C85 C86 180.0(6) . . . . ?
C84 C85 C86 C87 0.0 . . . . ?
C85 C86 C87 C88 0.0 . . . . ?
C86 C87 C88 C89 0.0 . . . . ?
C87 C88 C89 C84 0.0 . . . . ?
C85 C84 C89 C88 0.0 . . . . ?
C83 C84 C89 C88 -180.0(5) . . . . ?
O2D P1D C82D C83D -115(3) . . . . ?
O3D P1D C82D C83D 15(3) . . . . ?
O1D P1D C82D C83D 129(3) . . . . ?
P1D C82D C83D C84D 178(2) . . . . ?
C82D C83D C84D C85D 4(4) . . . . ?
C82D C83D C84D C89D -177(3) . . . . ?
C89D C84D C85D C86D 0.0 . . . . ?
C83D C84D C85D C86D 178.5(19) . . . . ?
C84D C85D C86D C87D 0.0 . . . . ?
C85D C86D C87D C88D 0.0 . . . . ?
C86D C87D C88D C89D 0.0 . . . . ?
C87D C88D C89D C84D 0.0 . . . . ?
C85D C84D C89D C88D 0.0 . . . . ?
C83D C84D C89D C88D -178.6(19) . . . . ?
